data_7040689
loop_
_publ_author_name
'Rota Martir, Diego'
'Hedley, Gordon J.'
'Cordes, David B.'
'Slawin, Alexandra M. Z.'
'Escudero, Daniel'
'Jacquemin, Denis'
'Kosikova, Tamara'
'Philp, Douglas'
'Dawson, Daniel M.'
'Ashbrook, Sharon E.'
'Samuel, Ifor D. W.'
'Zysman-Colman, Eli'

_publ_section_title
;
 Exploring the self-assembly and energy transfer of dynamic supramolecular
 iridium-porphyrin systems.
;
_journal_issue 43
_journal_name_full 'Dalton transactions (Cambridge, England : 2003)'
_journal_page_first 17195
_journal_page_last 17205
_journal_paper_doi 10.1039/c6dt02619b
_journal_volume 45
_journal_year 2016
_chemical_formula_moiety 'C148 H106 Ir N14 Zn2, F6 P, C H Cl3'
_chemical_formula_sum 'C149 H107 Cl3 F6 Ir N14 P Zn2'
_chemical_formula_weight 2667.88
_space_group_crystal_system monoclinic
_space_group_IT_number 14
_space_group_name_Hall '-P 2ybc'
_space_group_name_H-M_alt 'P 1 21/c 1'
_symmetry_space_group_name_Hall '-P 2ybc'
_symmetry_space_group_name_H-M 'P 1 21/c 1'
_atom_sites_solution_hydrogens geom
_atom_sites_solution_primary direct
_atom_sites_solution_secondary difmap
_audit_creation_date 2015-12-21
_audit_creation_method 'by CrystalStructure 4.1'
_audit_update_record
;
2016-04-07 deposited with the CCDC.
2016-09-22 downloaded from the CCDC.
;
_cell_angle_alpha 90.0000
_cell_angle_beta 91.978(2)
_cell_angle_gamma 90.0000
_cell_formula_units_Z 4
_cell_length_a 11.4270(12)
_cell_length_b 33.261(4)
_cell_length_c 37.861(4)
_cell_measurement_reflns_used 4762
_cell_measurement_temperature 173
_cell_measurement_theta_max 47.00
_cell_measurement_theta_min 18.90
_cell_volume 14381(3)
_computing_cell_refinement 'CrystalClear-SM Expert 2.1 b32'
_computing_data_collection 'CrystalClear-SM Expert 2.1 b32 (Rigaku, 2014)'
_computing_data_reduction 'CrystalClear-SM Expert 2.1 b32'
_computing_molecular_graphics 'CrystalStructure 4.1'
_computing_publication_material 'CrystalStructure 4.1 (Rigaku, 2014)'
_computing_structure_refinement 'SHELXL2013 (Sheldrick, 2008)'
_computing_structure_solution 'SIR2004 (Burla, et al., 2005)'
_diffrn_ambient_temperature 173
_diffrn_detector_area_resol_mean 5.814
_diffrn_measured_fraction_theta_full 0.991
_diffrn_measured_fraction_theta_max 0.984
_diffrn_measurement_device_type 'Rigaku XtaLAB P100'
_diffrn_measurement_method \w
_diffrn_radiation_type 'Cu K\a'
_diffrn_radiation_wavelength 1.54187
_diffrn_reflns_av_R_equivalents 0.1545
_diffrn_reflns_Laue_measured_fraction_full 0.991
_diffrn_reflns_Laue_measured_fraction_max 0.984
_diffrn_reflns_limit_h_max 13
_diffrn_reflns_limit_h_min -13
_diffrn_reflns_limit_k_max 39
_diffrn_reflns_limit_k_min -39
_diffrn_reflns_limit_l_max 36
_diffrn_reflns_limit_l_min -45
_diffrn_reflns_number 181084
_diffrn_reflns_point_group_measured_fraction_full 0.991
_diffrn_reflns_point_group_measured_fraction_max 0.984
_diffrn_reflns_theta_full 67.687
_diffrn_reflns_theta_max 68.232
_diffrn_reflns_theta_min 2.903
_diffrn_standards_number 0
_exptl_absorpt_coefficient_mu 3.199
_exptl_absorpt_correction_T_max 0.969
_exptl_absorpt_correction_T_min 0.432
_exptl_absorpt_correction_type multi-scan
_exptl_absorpt_process_details 'REQAB (Rigaku, 1998)'
_exptl_crystal_colour red
_exptl_crystal_density_diffrn 1.232
_exptl_crystal_density_method 'not measured'
_exptl_crystal_description platelet
_exptl_crystal_F_000 5424.00
_exptl_crystal_recrystallization_method 'Re-crystallisation from solvent'
_exptl_crystal_size_max 0.150
_exptl_crystal_size_mid 0.070
_exptl_crystal_size_min 0.010
_refine_diff_density_max 2.01
_refine_diff_density_min -1.31
_refine_ls_extinction_coef 0.00021(3)
_refine_ls_extinction_method SHELXL
_refine_ls_goodness_of_fit_ref 1.070
_refine_ls_hydrogen_treatment constr
_refine_ls_number_parameters 1597
_refine_ls_number_reflns 25911
_refine_ls_number_restraints 195
_refine_ls_R_factor_all 0.1815
_refine_ls_R_factor_gt 0.1051
_refine_ls_shift/su_max 0.002
_refine_ls_structure_factor_coef Fsqd
_refine_ls_weighting_details 'w = 1/[\s^2^(Fo^2^)+(0.2000P)^2^] where P=(Fo^2^+2Fc^2^)/3'
_refine_ls_weighting_scheme calc
_refine_ls_wR_factor_gt 0.2698
_refine_ls_wR_factor_ref 0.3451
_reflns_number_gt 13056
_reflns_number_total 25911
_reflns_threshold_expression F^2^>2.0\s(F^2^)
_cod_data_source_file c6dt02619b2.cif
_cod_data_source_block 1b
_cod_depositor_comments 'Adding full bibliography for 7040687--7040691.cif.'
_cod_database_code 7040689
_solvent_exptl_crystal_recrystallization_method Chloroform/hexane

loop_
_space_group_symop_id
_space_group_symop_operation_xyz
1 +X,+Y,+Z
2 -X,1/2+Y,1/2-Z
3 -X,-Y,-Z
4 +X,-1/2-Y,-1/2+Z

loop_
_atom_site_label
_atom_site_type_symbol
_atom_site_fract_x
_atom_site_fract_y
_atom_site_fract_z
_atom_site_U_iso_or_equiv
_atom_site_adp_type
_atom_site_occupancy
_atom_site_site_symmetry_order
_atom_site_calc_flag
_atom_site_refinement_flags_posn
_atom_site_refinement_flags_adp
_atom_site_refinement_flags_occupancy
_atom_site_disorder_assembly
_atom_site_disorder_group
Ir1 Ir 0.21858(4) 0.83531(2) 0.45511(2) 0.0701(2) Uani 1 1 d . . . . .
Zn1 Zn 0.25263(13) 0.72421(5) 0.17574(4) 0.0776(4) Uani 1 1 d . . . . .
Zn2 Zn 0.83792(14) 0.57837(5) 0.41253(5) 0.0820(4) Uani 1 1 d . . . . .
Cl17 Cl 0.2278(8) 0.4081(4) 0.3981(3) 0.255(5) Uani 1 1 d . . . . .
Cl18 Cl 0.4607(8) 0.3797(2) 0.3971(3) 0.208(3) Uani 1 1 d . . . . .
Cl19 Cl 0.3596(7) 0.3968(3) 0.4631(3) 0.218(4) Uani 1 1 d . . . . .
P1 P 0.7157(5) 0.80314(18) 0.38127(12) 0.1364(18) Uani 1 1 d D U . . .
F1 F 0.6710(14) 0.8471(4) 0.3707(4) 0.216(5) Uani 1 1 d D U . . .
F2 F 0.5772(12) 0.7946(5) 0.3801(4) 0.247(6) Uani 1 1 d D U . . .
F3 F 0.7084(15) 0.8152(5) 0.4195(3) 0.261(6) Uani 1 1 d D U . . .
F4 F 0.7616(17) 0.7615(5) 0.3919(4) 0.266(7) Uani 1 1 d D U . . .
F5 F 0.7177(15) 0.7905(5) 0.3440(3) 0.243(6) Uani 1 1 d D U . . .
F6 F 0.8467(13) 0.8112(6) 0.3844(5) 0.277(7) Uani 1 1 d D U . . .
N1 N 0.0872(9) 0.8019(3) 0.4755(2) 0.080(3) Uani 1 1 d . . . . .
N22 N 0.3407(8) 0.8754(3) 0.4414(2) 0.077(2) Uani 1 1 d . . . . .
N43 N 0.1885(7) 0.8135(3) 0.4029(2) 0.071(2) Uani 1 1 d . . . . .
N52 N 0.1993(8) 0.7390(3) 0.2280(2) 0.076(2) Uani 1 1 d . . . . .
N55 N 0.3304(8) 0.7862(3) 0.4530(2) 0.072(2) Uani 1 1 d . . . . .
N64 N 0.7081(9) 0.6212(3) 0.4256(3) 0.085(3) Uani 1 1 d . . . . .
N67 N 0.1081(8) 0.7437(3) 0.1469(2) 0.077(2) Uani 1 1 d . . . . .
N74 N 0.3262(9) 0.7794(3) 0.1677(3) 0.085(3) Uani 1 1 d . . . . .
N80 N 0.4145(9) 0.7019(3) 0.1902(2) 0.079(2) Uani 1 1 d . . . . .
N86 N 0.1967(9) 0.6660(3) 0.1689(2) 0.079(2) Uani 1 1 d . . . . .
N115 N 0.9123(8) 0.5744(3) 0.4618(3) 0.081(3) Uani 1 1 d . . . . .
N122 N 0.9605(10) 0.6209(3) 0.4008(3) 0.091(3) Uani 1 1 d . . . . .
N128 N 0.8007(10) 0.5721(4) 0.3602(3) 0.091(3) Uani 1 1 d . . . . .
N134 N 0.7514(9) 0.5255(3) 0.4221(3) 0.086(3) Uani 1 1 d . . . . .
C2 C 0.0810(10) 0.8036(4) 0.5123(3) 0.073(3) Uani 1 1 d . . . . .
C3 C -0.0172(10) 0.7881(4) 0.5285(3) 0.077(3) Uani 1 1 d . . . . .
H3 H -0.0205 0.7887 0.5535 0.093 Uiso 1 1 calc R U . . .
C4 C -0.1108(10) 0.7718(4) 0.5086(3) 0.076(3) Uani 1 1 d . . . . .
C5 C -0.1003(10) 0.7700(4) 0.4719(3) 0.078(3) Uani 1 1 d . . . . .
H5 H -0.1621 0.7590 0.4575 0.094 Uiso 1 1 calc R U . . .
C6 C -0.0008(10) 0.7842(4) 0.4565(3) 0.077(3) Uani 1 1 d . . . . .
H6 H 0.0061 0.7814 0.4317 0.092 Uiso 1 1 calc R U . . .
C7 C 0.1790(9) 0.8248(4) 0.5295(2) 0.070(3) Uani 1 1 d . . . . .
C8 C 0.2527(10) 0.8452(3) 0.5068(3) 0.069(3) Uani 1 1 d . . . . .
C9 C 0.3448(10) 0.8674(4) 0.5222(3) 0.081(3) Uani 1 1 d . . . . .
H9 H 0.3960 0.8819 0.5076 0.098 Uiso 1 1 calc R U . . .
C10 C 0.3622(11) 0.8684(4) 0.5593(3) 0.091(4) Uani 1 1 d . . . . .
H10 H 0.4228 0.8847 0.5695 0.110 Uiso 1 1 calc R U . . .
C11 C 0.2910(11) 0.8457(5) 0.5812(3) 0.091(4) Uani 1 1 d . . . . .
H11 H 0.3057 0.8450 0.6061 0.109 Uiso 1 1 calc R U . . .
C12 C 0.1994(11) 0.8246(4) 0.5658(3) 0.089(4) Uani 1 1 d . . . . .
H12 H 0.1491 0.8096 0.5803 0.107 Uiso 1 1 calc R U . . .
C13 C -0.2207(10) 0.7622(4) 0.5273(3) 0.078(3) Uani 1 1 d . . . . .
C14 C -0.3045(10) 0.7932(4) 0.5312(3) 0.077(3) Uani 1 1 d . . . . .
C15 C -0.3966(11) 0.7856(4) 0.5531(3) 0.082(3) Uani 1 1 d . . . . .
H15 H -0.4531 0.8061 0.5563 0.098 Uiso 1 1 calc R U . . .
C16 C -0.4097(11) 0.7492(4) 0.5704(3) 0.083(3) Uani 1 1 d . . . . .
C17 C -0.3302(12) 0.7179(4) 0.5642(3) 0.088(4) Uani 1 1 d . . . . .
H17 H -0.3416 0.6924 0.5748 0.106 Uiso 1 1 calc R U . . .
C18 C -0.2345(10) 0.7237(4) 0.5424(3) 0.077(3) Uani 1 1 d . . . . .
C19 C -0.2929(12) 0.8320(4) 0.5126(4) 0.093(4) Uani 1 1 d . . . . .
H19A H -0.3515 0.8510 0.5210 0.112 Uiso 1 1 calc R U . . .
H19B H -0.3053 0.8279 0.4871 0.112 Uiso 1 1 calc R U . . .
H19C H -0.2143 0.8429 0.5173 0.112 Uiso 1 1 calc R U . . .
C20 C -0.5059(12) 0.7432(5) 0.5967(4) 0.106(4) Uani 1 1 d . . . . .
H20A H -0.5817 0.7503 0.5855 0.128 Uiso 1 1 calc R U . . .
H20B H -0.4908 0.7605 0.6174 0.128 Uiso 1 1 calc R U . . .
H20C H -0.5071 0.7150 0.6043 0.128 Uiso 1 1 calc R U . . .
C21 C -0.1468(13) 0.6902(4) 0.5371(4) 0.093(4) Uani 1 1 d . . . . .
H21A H -0.1703 0.6663 0.5503 0.112 Uiso 1 1 calc R U . . .
H21B H -0.0690 0.6989 0.5457 0.112 Uiso 1 1 calc R U . . .
H21C H -0.1444 0.6836 0.5119 0.112 Uiso 1 1 calc R U . . .
C23 C 0.3078(10) 0.9157(3) 0.4406(3) 0.078(3) Uani 1 1 d . . . . .
C24 C 0.3891(11) 0.9462(4) 0.4400(4) 0.089(3) Uani 1 1 d . . . . .
H24 H 0.3633 0.9733 0.4410 0.107 Uiso 1 1 calc R U . . .
C25 C 0.5091(11) 0.9382(4) 0.4378(3) 0.085(3) Uani 1 1 d . . . . .
C26 C 0.5426(10) 0.8981(4) 0.4351(3) 0.082(3) Uani 1 1 d . . . . .
H26 H 0.6224 0.8912 0.4322 0.099 Uiso 1 1 calc R U . . .
C27 C 0.4561(10) 0.8681(4) 0.4367(3) 0.079(3) Uani 1 1 d . . . . .
H27 H 0.4801 0.8409 0.4344 0.094 Uiso 1 1 calc R U . . .
C28 C 0.1811(11) 0.9201(3) 0.4436(3) 0.081(3) Uani 1 1 d . . . . .
C29 C 0.1212(10) 0.8837(4) 0.4516(3) 0.086(3) Uani 1 1 d . . . . .
C30 C -0.0026(12) 0.8884(4) 0.4547(4) 0.095(4) Uani 1 1 d . . . . .
H30 H -0.0487 0.8656 0.4601 0.114 Uiso 1 1 calc R U . . .
C31 C -0.0576(13) 0.9259(5) 0.4499(6) 0.124(6) Uani 1 1 d . . . . .
H31 H -0.1394 0.9280 0.4531 0.149 Uiso 1 1 calc R U . . .
C32 C 0.0046(14) 0.9599(6) 0.4406(6) 0.135(7) Uani 1 1 d . . . . .
H32 H -0.0339 0.9848 0.4361 0.162 Uiso 1 1 calc R U . . .
C33 C 0.1235(13) 0.9563(5) 0.4382(5) 0.114(5) Uani 1 1 d . . . . .
H33 H 0.1679 0.9795 0.4326 0.137 Uiso 1 1 calc R U . . .
C34 C 0.5985(12) 0.9713(4) 0.4421(4) 0.094(4) Uani 1 1 d . . . . .
C35 C 0.6230(17) 0.9960(6) 0.4124(5) 0.125(5) Uani 1 1 d . U . . .
C36 C 0.7117(18) 1.0261(6) 0.4180(6) 0.135(6) Uani 1 1 d . U . . .
H36 H 0.7269 1.0440 0.3992 0.162 Uiso 1 1 calc R U . . .
C37 C 0.7754(14) 1.0302(4) 0.4488(5) 0.108(4) Uani 1 1 d . U . . .
C38 C 0.7431(12) 1.0069(4) 0.4758(5) 0.105(4) Uani 1 1 d . . . . .
H38 H 0.7818 1.0112 0.4981 0.126 Uiso 1 1 calc R U . . .
C39 C 0.6589(11) 0.9775(4) 0.4739(4) 0.091(4) Uani 1 1 d . . . . .
C40 C 0.545(3) 0.9903(9) 0.3784(6) 0.196(12) Uani 1 1 d . . . . .
H40A H 0.4686 0.9796 0.3847 0.235 Uiso 1 1 calc R U . . .
H40B H 0.5831 0.9714 0.3625 0.235 Uiso 1 1 calc R U . . .
H40C H 0.5343 1.0163 0.3664 0.235 Uiso 1 1 calc R U . . .
C41 C 0.8708(16) 1.0616(5) 0.4495(7) 0.148(8) Uani 1 1 d . . . . .
H41A H 0.8384 1.0874 0.4412 0.178 Uiso 1 1 calc R U . . .
H41B H 0.9334 1.0532 0.4341 0.178 Uiso 1 1 calc R U . . .
H41C H 0.9026 1.0647 0.4737 0.178 Uiso 1 1 calc R U . . .
C42 C 0.6328(16) 0.9513(5) 0.5062(4) 0.110(5) Uani 1 1 d . . . . .
H42A H 0.6521 0.9232 0.5011 0.132 Uiso 1 1 calc R U . . .
H42B H 0.5495 0.9534 0.5113 0.132 Uiso 1 1 calc R U . . .
H42C H 0.6801 0.9606 0.5266 0.132 Uiso 1 1 calc R U . . .
C44 C 0.2541(9) 0.7824(3) 0.3943(3) 0.071(3) Uani 1 1 d . . . . .
C45 C 0.2492(10) 0.7654(4) 0.3598(3) 0.079(3) Uani 1 1 d . . . . .
H45 H 0.2980 0.7434 0.3542 0.094 Uiso 1 1 calc R U . . .
C46 C 0.1711(10) 0.7818(4) 0.3342(3) 0.081(3) Uani 1 1 d . . . . .
C47 C 0.1019(10) 0.8132(4) 0.3440(3) 0.080(3) Uani 1 1 d . . . . .
H47 H 0.0466 0.8245 0.3275 0.096 Uiso 1 1 calc R U . . .
C48 C 0.1122(10) 0.8283(4) 0.3774(3) 0.082(3) Uani 1 1 d . . . . .
H48 H 0.0638 0.8504 0.3834 0.098 Uiso 1 1 calc R U . . .
C49 C 0.1745(9) 0.7652(4) 0.2976(3) 0.075(3) Uani 1 1 d . . . . .
C50 C 0.2153(11) 0.7283(4) 0.2896(3) 0.083(3) Uani 1 1 d . . . . .
H50 H 0.2381 0.7106 0.3083 0.100 Uiso 1 1 calc R U . . .
C51 C 0.2249(11) 0.7156(4) 0.2547(3) 0.085(3) Uani 1 1 d . . . . .
H51 H 0.2510 0.6890 0.2503 0.102 Uiso 1 1 calc R U . . .
C53 C 0.1593(10) 0.7749(4) 0.2348(3) 0.076(3) Uani 1 1 d . . . . .
H53 H 0.1396 0.7917 0.2152 0.091 Uiso 1 1 calc R U . . .
C54 C 0.1434(11) 0.7905(4) 0.2683(3) 0.088(3) Uani 1 1 d . . . . .
H54 H 0.1132 0.8168 0.2716 0.106 Uiso 1 1 calc R U . . .
C56 C 0.3313(9) 0.7658(3) 0.4213(3) 0.068(3) Uani 1 1 d . . . . .
C57 C 0.4049(11) 0.7317(4) 0.4174(3) 0.078(3) Uani 1 1 d . . . . .
H57 H 0.4028 0.7173 0.3956 0.093 Uiso 1 1 calc R U . . .
C58 C 0.4785(10) 0.7193(4) 0.4445(3) 0.078(3) Uani 1 1 d . . . . .
C59 C 0.4781(10) 0.7402(4) 0.4755(3) 0.082(3) Uani 1 1 d . . . . .
H59 H 0.5292 0.7323 0.4946 0.099 Uiso 1 1 calc R U . . .
C60 C 0.4045(11) 0.7723(4) 0.4793(3) 0.077(3) Uani 1 1 d . . . . .
H60 H 0.4050 0.7857 0.5015 0.092 Uiso 1 1 calc R U . . .
C61 C 0.5555(10) 0.6842(4) 0.4394(3) 0.078(3) Uani 1 1 d . . . . .
C62 C 0.6589(18) 0.6816(8) 0.4553(6) 0.106(7) Uani 0.702(17) 1 d . . P A 1
H62 H 0.6817 0.7007 0.4729 0.127 Uiso 0.702(17) 1 calc R U P A 1
C63 C 0.734(2) 0.6514(7) 0.4466(7) 0.110(8) Uani 0.702(17) 1 d . . P A 1
H63 H 0.8117 0.6525 0.4567 0.132 Uiso 0.702(17) 1 calc R U P A 1
C65 C 0.5942(18) 0.6186(8) 0.4143(6) 0.110(7) Uani 0.702(17) 1 d . . P A 1
H65 H 0.5678 0.5950 0.4023 0.132 Uiso 0.702(17) 1 calc R U P A 1
C66 C 0.5159(17) 0.6494(7) 0.4197(6) 0.102(7) Uani 0.702(17) 1 d . . P A 1
H66 H 0.4375 0.6477 0.4106 0.123 Uiso 0.702(17) 1 calc R U P A 1
C62A C 0.587(4) 0.6573(11) 0.4619(11) 0.072(10) Uiso 0.298(17) 1 d . . P A 2
H62A H 0.5519 0.6568 0.4843 0.086 Uiso 0.298(17) 1 calc R U P A 2
C63A C 0.671(4) 0.6289(12) 0.4541(11) 0.072(10) Uiso 0.298(17) 1 d . . P A 2
H63A H 0.7032 0.6139 0.4735 0.087 Uiso 0.298(17) 1 calc R U P A 2
C65A C 0.705(4) 0.6546(13) 0.4008(13) 0.091(13) Uiso 0.298(17) 1 d . . P A 2
H65A H 0.7535 0.6551 0.3809 0.109 Uiso 0.298(17) 1 calc R U P A 2
C66A C 0.629(4) 0.6854(13) 0.4076(11) 0.084(12) Uiso 0.298(17) 1 d . . P A 2
H66A H 0.6232 0.7076 0.3919 0.100 Uiso 0.298(17) 1 calc R U P A 2
C68 C 0.0811(11) 0.7834(4) 0.1380(3) 0.082(3) Uani 1 1 d . . . . .
C69 C -0.0324(13) 0.7848(5) 0.1222(3) 0.093(4) Uani 1 1 d . . . . .
H69 H -0.0718 0.8084 0.1139 0.111 Uiso 1 1 calc R U . . .
C70 C -0.0760(12) 0.7465(5) 0.1207(3) 0.092(4) Uani 1 1 d . . . . .
H70 H -0.1497 0.7385 0.1107 0.111 Uiso 1 1 calc R U . . .
C71 C 0.0104(11) 0.7207(4) 0.1371(3) 0.084(3) Uani 1 1 d . . . . .
C72 C 0.1543(12) 0.8161(4) 0.1427(3) 0.084(3) Uani 1 1 d . . . . .
C73 C 0.2734(12) 0.8139(4) 0.1567(3) 0.090(3) Uani 1 1 d . . . . .
C75 C 0.4367(11) 0.7917(4) 0.1813(4) 0.089(3) Uani 1 1 d . . . . .
C76 C 0.4479(14) 0.8347(5) 0.1777(4) 0.099(4) Uani 1 1 d . . . . .
H76 H 0.5138 0.8504 0.1850 0.119 Uiso 1 1 calc R U . . .
C77 C 0.3490(13) 0.8484(5) 0.1622(4) 0.099(4) Uani 1 1 d . . . . .
H77 H 0.3316 0.8755 0.1561 0.119 Uiso 1 1 calc R U . . .
C78 C 0.5218(12) 0.7667(4) 0.1966(3) 0.086(3) Uani 1 1 d . . . . .
C79 C 0.5142(11) 0.7255(5) 0.2013(3) 0.085(3) Uani 1 1 d . . . . .
C81 C 0.4441(11) 0.6630(4) 0.1999(3) 0.083(3) Uani 1 1 d . . . . .
C82 C 0.5589(12) 0.6613(5) 0.2163(4) 0.098(4) Uani 1 1 d . . . . .
H82 H 0.5979 0.6379 0.2250 0.117 Uiso 1 1 calc R U . . .
C83 C 0.6010(13) 0.6990(5) 0.2171(4) 0.102(4) Uani 1 1 d . . . . .
H83 H 0.6757 0.7069 0.2265 0.122 Uiso 1 1 calc R U . . .
C84 C 0.3704(12) 0.6299(4) 0.1943(3) 0.087(3) Uani 1 1 d . . . . .
C85 C 0.2562(11) 0.6319(4) 0.1804(3) 0.083(3) Uani 1 1 d . . . . .
C87 C 0.0885(11) 0.6539(4) 0.1553(3) 0.082(3) Uani 1 1 d . . . . .
C88 C 0.0805(13) 0.6106(5) 0.1583(4) 0.098(4) Uani 1 1 d . . . . .
H88 H 0.0151 0.5945 0.1513 0.117 Uiso 1 1 calc R U . . .
C89 C 0.1834(14) 0.5972(5) 0.1730(4) 0.102(4) Uani 1 1 d . . . . .
H89 H 0.2037 0.5699 0.1776 0.123 Uiso 1 1 calc R U . . .
C90 C 0.0026(10) 0.6788(4) 0.1409(3) 0.079(3) Uani 1 1 d . . . . .
C91 C 0.1101(14) 0.8578(5) 0.1352(4) 0.100(4) Uani 1 1 d . . . . .
C92 C 0.045(2) 0.8765(7) 0.1605(7) 0.169(9) Uani 1 1 d . . . . .
H92 H 0.0238 0.8620 0.1810 0.203 Uiso 1 1 calc R U . . .
C93 C 0.008(3) 0.9173(7) 0.1562(8) 0.173(9) Uani 1 1 d . . . . .
H93 H -0.0383 0.9300 0.1733 0.207 Uiso 1 1 calc R U . . .
C94 C 0.042(2) 0.9382(6) 0.1262(7) 0.151(8) Uani 1 1 d . . . . .
H94 H 0.0255 0.9660 0.1238 0.181 Uiso 1 1 calc R U . . .
C95 C 0.0980(17) 0.9191(6) 0.1011(5) 0.119(5) Uani 1 1 d . . . . .
H95 H 0.1122 0.9329 0.0797 0.142 Uiso 1 1 calc R U . . .
C96 C 0.1376(14) 0.8785(5) 0.1050(4) 0.109(5) Uani 1 1 d . . . . .
H96 H 0.1819 0.8661 0.0873 0.131 Uiso 1 1 calc R U . . .
C97 C 0.6311(11) 0.7863(5) 0.2105(4) 0.092(4) Uani 1 1 d . . . . .
C98 C 0.7298(16) 0.7887(7) 0.1908(5) 0.143(7) Uani 1 1 d . . . . .
H98 H 0.7290 0.7761 0.1683 0.171 Uiso 1 1 calc R U . . .
C99 C 0.8284(17) 0.8083(9) 0.2023(6) 0.168(10) Uani 1 1 d . . . . .
H99 H 0.8943 0.8097 0.1877 0.202 Uiso 1 1 calc R U . . .
C100 C 0.8322(17) 0.8263(6) 0.2351(6) 0.136(7) Uani 1 1 d . . . . .
H100 H 0.8995 0.8409 0.2431 0.163 Uiso 1 1 calc R U . . .
C101 C 0.7383(16) 0.8227(6) 0.2561(5) 0.120(5) Uani 1 1 d . . . . .
H101 H 0.7413 0.8339 0.2791 0.144 Uiso 1 1 calc R U . . .
C102 C 0.6384(16) 0.8027(5) 0.2439(4) 0.112(5) Uani 1 1 d . . . . .
H102 H 0.5738 0.8002 0.2589 0.135 Uiso 1 1 calc R U . . .
C103 C 0.4168(14) 0.5894(5) 0.2053(4) 0.104(4) Uani 1 1 d . U . . .
C104 C 0.5096(17) 0.5736(6) 0.1897(5) 0.124(5) Uani 1 1 d . U . . .
H104 H 0.5449 0.5875 0.1709 0.149 Uiso 1 1 calc R U . . .
C105 C 0.556(2) 0.5348(7) 0.2017(7) 0.156(7) Uani 1 1 d . U . . .
H105 H 0.6206 0.5229 0.1903 0.188 Uiso 1 1 calc R U . . .
C106 C 0.509(2) 0.5164(7) 0.2282(6) 0.140(6) Uani 1 1 d . U . . .
H106 H 0.5424 0.4920 0.2367 0.168 Uiso 1 1 calc R U . . .
C107 C 0.416(2) 0.5308(7) 0.2438(6) 0.149(7) Uani 1 1 d . U . . .
H107 H 0.3804 0.5163 0.2622 0.179 Uiso 1 1 calc R U . . .
C108 C 0.3691(18) 0.5684(6) 0.2323(5) 0.132(5) Uani 1 1 d . U . . .
H108 H 0.3033 0.5792 0.2437 0.158 Uiso 1 1 calc R U . . .
C109 C -0.1086(12) 0.6595(4) 0.1274(3) 0.090(4) Uani 1 1 d . . . . .
C110 C -0.2124(12) 0.6671(6) 0.1424(4) 0.110(5) Uani 1 1 d . . . . .
H110 H -0.2189 0.6856 0.1613 0.132 Uiso 1 1 calc R U . . .
C111 C -0.3136(14) 0.6451(8) 0.1276(6) 0.132(6) Uani 1 1 d . . . . .
H111 H -0.3882 0.6500 0.1370 0.159 Uiso 1 1 calc R U . . .
C112 C -0.3060(17) 0.6190(7) 0.1021(6) 0.126(6) Uani 1 1 d . . . . .
H112 H -0.3737 0.6046 0.0941 0.151 Uiso 1 1 calc R U . . .
C113 C -0.2042(18) 0.6124(6) 0.0872(5) 0.123(6) Uani 1 1 d . . . . .
H113 H -0.2003 0.5940 0.0681 0.148 Uiso 1 1 calc R U . . .
C114 C -0.1032(14) 0.6321(4) 0.0992(4) 0.102(4) Uani 1 1 d . . . . .
H114 H -0.0308 0.6271 0.0885 0.123 Uiso 1 1 calc R U . . .
C116 C 0.8718(10) 0.5513(4) 0.4892(3) 0.078(3) Uani 1 1 d . . . . .
C117 C 0.9289(12) 0.5630(5) 0.5224(5) 0.102(4) Uani 1 1 d . . . . .
H117 H 0.9171 0.5514 0.5449 0.122 Uiso 1 1 calc R U . . .
C118 C 1.0043(12) 0.5945(5) 0.5149(4) 0.099(4) Uani 1 1 d . . . . .
H118 H 1.0525 0.6093 0.5313 0.119 Uiso 1 1 calc R U . . .
C119 C 0.9937(10) 0.6002(4) 0.4766(4) 0.082(3) Uani 1 1 d . . . . .
C120 C 1.0591(11) 0.6291(4) 0.4592(4) 0.089(3) Uani 1 1 d . . . . .
C121 C 1.0429(10) 0.6387(4) 0.4234(4) 0.089(4) Uani 1 1 d . . . . .
C123 C 0.9679(12) 0.6420(5) 0.3686(4) 0.095(4) Uani 1 1 d . . . . .
C124 C 1.0537(13) 0.6720(5) 0.3720(4) 0.110(5) Uani 1 1 d . . . . .
H124 H 1.0742 0.6902 0.3539 0.132 Uiso 1 1 calc R U . . .
C125 C 1.1042(13) 0.6711(5) 0.4060(4) 0.104(4) Uani 1 1 d . . . . .
H125 H 1.1647 0.6878 0.4156 0.124 Uiso 1 1 calc R U . . .
C126 C 0.9036(16) 0.6328(5) 0.3384(4) 0.111(5) Uani 1 1 d . . . . .
C127 C 0.8247(15) 0.5999(5) 0.3341(4) 0.105(4) Uani 1 1 d . . . . .
C129 C 0.7209(14) 0.5448(5) 0.3442(4) 0.101(4) Uani 1 1 d . . . . .
C130 C 0.6917(17) 0.5571(6) 0.3083(4) 0.120(5) Uani 1 1 d . . . . .
H130 H 0.6388 0.5440 0.2922 0.144 Uiso 1 1 calc R U . . .
C131 C 0.7544(17) 0.5910(6) 0.3020(4) 0.122(5) Uani 1 1 d . . . . .
H131 H 0.7527 0.6062 0.2807 0.147 Uiso 1 1 calc R U . . .
C132 C 0.6721(14) 0.5113(4) 0.3610(4) 0.101(4) Uani 1 1 d . . . . .
C133 C 0.6887(13) 0.5024(4) 0.3983(4) 0.093(4) Uani 1 1 d . . . . .
C135 C 0.7412(11) 0.5068(4) 0.4531(4) 0.087(3) Uani 1 1 d . . . . .
C136 C 0.6730(13) 0.4707(4) 0.4491(5) 0.104(4) Uani 1 1 d . . . . .
H136 H 0.6547 0.4523 0.4674 0.125 Uiso 1 1 calc R U . . .
C137 C 0.6390(14) 0.4677(5) 0.4136(4) 0.106(4) Uani 1 1 d . . . . .
H137 H 0.5934 0.4473 0.4023 0.127 Uiso 1 1 calc R U . . .
C138 C 0.7919(11) 0.5202(4) 0.4860(4) 0.088(3) Uani 1 1 d . . . . .
C139 C 1.1526(11) 0.6502(4) 0.4808(4) 0.091(4) Uani 1 1 d . . . . .
C140 C 1.2548(14) 0.6283(6) 0.4905(5) 0.121(5) Uani 1 1 d . . . . .
H140 H 1.2683 0.6025 0.4806 0.146 Uiso 1 1 calc R U . . .
C141 C 1.3359(15) 0.6452(6) 0.5148(5) 0.124(6) Uani 1 1 d . . . . .
H141 H 1.4030 0.6303 0.5224 0.148 Uiso 1 1 calc R U . . .
C142 C 1.3192(18) 0.6818(6) 0.5273(5) 0.124(6) Uani 1 1 d . . . . .
H142 H 1.3748 0.6928 0.5439 0.149 Uiso 1 1 calc R U . . .
C143 C 1.2247(18) 0.7042(6) 0.5170(6) 0.139(7) Uani 1 1 d . . . . .
H143 H 1.2162 0.7309 0.5254 0.167 Uiso 1 1 calc R U . . .
C144 C 1.1395(13) 0.6875(5) 0.4937(5) 0.114(5) Uani 1 1 d . . . . .
H144 H 1.0720 0.7027 0.4869 0.136 Uiso 1 1 calc R U . . .
C145 C 0.9116(14) 0.6608(6) 0.3074(5) 0.118(4) Uani 1 1 d . U . . .
C146 C 0.8763(16) 0.7009(7) 0.3099(5) 0.133(5) Uani 1 1 d . U . . .
H146 H 0.8506 0.7112 0.3317 0.160 Uiso 1 1 calc R U . . .
C147 C 0.8793(16) 0.7260(8) 0.2800(6) 0.146(5) Uani 1 1 d . U . . .
H147 H 0.8570 0.7534 0.2816 0.175 Uiso 1 1 calc R U . . .
C148 C 0.9144(17) 0.7105(9) 0.2486(6) 0.148(6) Uani 1 1 d . U . . .
H148 H 0.9096 0.7271 0.2282 0.178 Uiso 1 1 calc R U . . .
C149 C 0.9558(18) 0.6725(8) 0.2455(6) 0.148(6) Uani 1 1 d . U . . .
H149 H 0.9869 0.6635 0.2239 0.178 Uiso 1 1 calc R U . . .
C150 C 0.9516(19) 0.6463(8) 0.2754(5) 0.146(6) Uani 1 1 d . U . . .
H150 H 0.9759 0.6191 0.2735 0.175 Uiso 1 1 calc R U . . .
C151 C 0.5901(12) 0.4850(3) 0.3401(3) 0.128(5) Uani 1 1 d G U . . .
C152 C 0.4702(13) 0.4850(4) 0.3452(3) 0.155(6) Uani 1 1 d G U . . .
H152 H 0.4381 0.5020 0.3625 0.186 Uiso 1 1 calc R U . . .
C153 C 0.3972(11) 0.4601(5) 0.3248(4) 0.184(8) Uani 1 1 d G U . . .
H153 H 0.3152 0.4601 0.3283 0.221 Uiso 1 1 calc R U . . .
C154 C 0.4441(14) 0.4351(4) 0.2995(4) 0.160(6) Uani 1 1 d G U . . .
H154 H 0.3942 0.4181 0.2856 0.192 Uiso 1 1 calc R U . . .
C155 C 0.5640(15) 0.4351(4) 0.2945(3) 0.168(7) Uani 1 1 d G U . . .
H155 H 0.5961 0.4181 0.2772 0.202 Uiso 1 1 calc R U . . .
C156 C 0.6370(11) 0.4600(4) 0.3148(4) 0.148(6) Uani 1 1 d G U . . .
H156 H 0.7190 0.4600 0.3114 0.178 Uiso 1 1 calc R U . . .
C157 C 0.7581(11) 0.4974(4) 0.5186(3) 0.085(3) Uani 1 1 d . . . . .
C158 C 0.6429(11) 0.4966(5) 0.5283(4) 0.097(4) Uani 1 1 d . . . . .
H158 H 0.5837 0.5101 0.5147 0.116 Uiso 1 1 calc R U . . .
C159 C 0.6149(14) 0.4749(5) 0.5595(4) 0.110(5) Uani 1 1 d . . . . .
H159 H 0.5358 0.4734 0.5663 0.132 Uiso 1 1 calc R U . . .
C160 C 0.6971(14) 0.4570(5) 0.5789(5) 0.112(5) Uani 1 1 d . . . . .
H160 H 0.6755 0.4425 0.5993 0.134 Uiso 1 1 calc R U . . .
C161 C 0.8137(14) 0.4586(5) 0.5707(4) 0.108(4) Uani 1 1 d . . . . .
H161 H 0.8722 0.4462 0.5854 0.130 Uiso 1 1 calc R U . . .
C162 C 0.8433(12) 0.4793(4) 0.5398(4) 0.097(4) Uani 1 1 d . . . . .
H162 H 0.9229 0.4808 0.5335 0.117 Uiso 1 1 calc R U . . .
C171 C 0.3610(19) 0.4065(9) 0.4154(6) 0.163(9) Uani 1 1 d . . . . .
H171 H 0.3900 0.4348 0.4136 0.196 Uiso 1 1 calc R U . . .

loop_
_atom_site_aniso_label
_atom_site_aniso_U_11
_atom_site_aniso_U_22
_atom_site_aniso_U_33
_atom_site_aniso_U_23
_atom_site_aniso_U_13
_atom_site_aniso_U_12
Ir1 0.0674(3) 0.0837(3) 0.0592(3) -0.0040(2) 0.00293(18) 0.0073(2)
Zn1 0.0773(9) 0.0976(11) 0.0578(8) -0.0031(7) 0.0005(7) -0.0050(8)
Zn2 0.0742(9) 0.0855(10) 0.0860(11) 0.0048(8) -0.0022(7) 0.0119(7)
Cl17 0.179(7) 0.335(13) 0.249(10) 0.044(9) 0.002(7) 0.019(8)
Cl18 0.200(7) 0.163(6) 0.264(9) -0.014(6) 0.055(6) -0.013(5)
Cl19 0.173(6) 0.197(7) 0.283(11) -0.048(7) -0.003(6) 0.009(5)
P1 0.127(3) 0.181(5) 0.099(3) -0.014(3) -0.016(3) 0.042(3)
F1 0.221(12) 0.229(9) 0.194(11) -0.002(7) -0.028(9) 0.058(8)
F2 0.212(8) 0.300(14) 0.228(13) 0.019(11) -0.009(7) 0.030(8)
F3 0.286(14) 0.342(15) 0.153(7) -0.029(8) -0.021(7) 0.135(11)
F4 0.339(15) 0.259(10) 0.198(12) -0.007(8) -0.022(11) 0.105(9)
F5 0.285(13) 0.301(14) 0.140(7) -0.034(7) -0.026(7) 0.100(11)
F6 0.194(8) 0.376(16) 0.257(15) -0.009(12) -0.029(7) 0.038(8)
N1 0.082(6) 0.091(6) 0.067(6) -0.015(5) -0.005(5) 0.013(5)
N22 0.076(6) 0.088(6) 0.066(5) 0.002(4) -0.004(4) 0.010(5)
N43 0.058(5) 0.085(6) 0.068(5) -0.001(4) 0.001(4) 0.005(4)
N52 0.077(6) 0.098(7) 0.051(5) 0.010(5) -0.014(4) 0.002(5)
N55 0.069(5) 0.087(6) 0.060(5) 0.000(4) 0.000(4) 0.001(4)
N64 0.085(6) 0.087(7) 0.082(7) -0.001(5) -0.018(5) 0.015(5)
N67 0.081(6) 0.098(7) 0.052(5) -0.003(4) 0.004(4) -0.001(5)
N74 0.091(7) 0.098(7) 0.066(6) -0.004(5) 0.009(5) -0.001(6)
N80 0.078(6) 0.090(7) 0.067(5) -0.007(5) -0.001(4) -0.004(5)
N86 0.082(6) 0.097(7) 0.057(5) -0.003(5) 0.004(4) 0.003(5)
N115 0.074(6) 0.090(6) 0.079(6) 0.008(5) -0.006(5) 0.005(5)
N122 0.090(7) 0.097(7) 0.084(7) 0.005(5) 0.008(5) 0.008(6)
N128 0.101(7) 0.103(8) 0.069(6) 0.004(5) -0.007(5) -0.001(6)
N134 0.078(6) 0.087(6) 0.092(7) 0.002(6) -0.009(5) 0.015(5)
C2 0.071(6) 0.091(7) 0.055(6) 0.000(5) -0.001(5) 0.000(5)
C3 0.079(7) 0.088(7) 0.065(6) -0.005(5) -0.004(5) 0.003(6)
C4 0.068(6) 0.084(7) 0.077(7) 0.003(6) 0.003(5) -0.002(5)
C5 0.075(7) 0.096(8) 0.063(6) -0.006(6) -0.007(5) -0.003(6)
C6 0.078(7) 0.091(8) 0.060(6) -0.002(5) -0.007(5) -0.002(6)
C7 0.072(6) 0.098(8) 0.040(5) 0.001(5) 0.003(4) 0.009(5)
C8 0.071(6) 0.088(7) 0.048(5) -0.022(5) -0.002(4) -0.001(5)
C9 0.072(6) 0.101(8) 0.071(7) -0.020(6) 0.000(5) 0.007(6)
C10 0.072(7) 0.119(10) 0.082(8) -0.031(7) -0.009(6) 0.001(7)
C11 0.080(7) 0.133(11) 0.059(6) -0.012(7) 0.013(6) -0.008(7)
C12 0.070(7) 0.120(10) 0.079(8) -0.013(7) 0.006(6) 0.004(7)
C13 0.081(7) 0.084(7) 0.070(7) -0.001(6) 0.002(5) -0.011(6)
C14 0.073(7) 0.087(8) 0.069(7) -0.007(6) -0.005(5) -0.004(6)
C15 0.084(7) 0.090(8) 0.071(7) -0.009(6) -0.004(6) 0.003(6)
C16 0.078(7) 0.107(9) 0.066(7) -0.018(6) 0.005(5) -0.014(7)
C17 0.096(9) 0.101(9) 0.067(7) 0.003(6) -0.006(6) -0.027(7)
C18 0.080(7) 0.091(8) 0.060(6) -0.002(5) -0.001(5) 0.006(6)
C19 0.087(8) 0.097(9) 0.095(9) 0.001(7) -0.004(7) 0.012(7)
C20 0.086(8) 0.142(13) 0.092(9) -0.010(9) 0.013(7) -0.021(8)
C21 0.108(10) 0.085(8) 0.087(9) 0.001(6) 0.007(7) -0.001(7)
C23 0.069(6) 0.073(7) 0.090(8) 0.017(6) 0.005(6) 0.000(5)
C24 0.087(8) 0.080(8) 0.100(9) 0.007(6) 0.006(7) 0.009(6)
C25 0.075(7) 0.093(8) 0.086(8) 0.024(6) 0.003(6) 0.002(6)
C26 0.063(6) 0.103(9) 0.082(8) 0.006(6) 0.011(5) 0.003(6)
C27 0.077(7) 0.096(8) 0.063(6) -0.001(5) 0.008(5) 0.024(6)
C28 0.088(8) 0.068(7) 0.087(8) -0.004(6) 0.003(6) 0.012(6)
C29 0.070(7) 0.113(10) 0.074(7) -0.013(6) 0.006(5) 0.020(6)
C30 0.081(8) 0.095(9) 0.108(10) -0.016(7) 0.000(7) 0.011(7)
C31 0.073(8) 0.102(11) 0.197(19) -0.013(11) -0.008(10) 0.020(8)
C32 0.081(9) 0.102(11) 0.22(2) 0.001(12) -0.004(11) 0.016(8)
C33 0.082(9) 0.091(9) 0.168(16) -0.008(10) -0.005(9) 0.011(7)
C34 0.079(8) 0.079(8) 0.127(12) 0.010(7) 0.021(8) -0.001(6)
C35 0.136(11) 0.115(11) 0.124(12) 0.025(9) 0.017(9) -0.019(9)
C36 0.144(12) 0.114(11) 0.148(12) 0.013(9) 0.026(9) -0.023(9)
C37 0.104(9) 0.082(8) 0.141(11) -0.008(8) 0.036(8) -0.001(7)
C38 0.082(8) 0.091(9) 0.142(13) -0.007(9) 0.012(8) 0.003(7)
C39 0.073(7) 0.085(8) 0.116(11) -0.001(7) 0.001(7) 0.011(6)
C40 0.25(3) 0.23(3) 0.110(15) 0.061(16) -0.037(17) -0.07(2)
C41 0.109(12) 0.100(11) 0.24(2) -0.012(13) 0.056(14) -0.015(10)
C42 0.137(13) 0.110(11) 0.082(9) -0.008(8) -0.007(8) -0.012(9)
C44 0.066(6) 0.086(7) 0.060(6) 0.007(5) 0.001(5) 0.015(5)
C45 0.081(7) 0.100(8) 0.055(6) -0.004(5) -0.001(5) 0.012(6)
C46 0.076(7) 0.109(9) 0.058(6) -0.004(6) 0.000(5) 0.006(6)
C47 0.076(7) 0.104(9) 0.058(6) 0.003(6) -0.007(5) 0.017(6)
C48 0.072(6) 0.113(9) 0.060(6) 0.000(6) 0.003(5) 0.014(6)
C49 0.064(6) 0.098(8) 0.062(6) 0.001(5) -0.006(5) 0.007(6)
C50 0.083(7) 0.106(9) 0.061(6) 0.004(6) -0.009(5) 0.011(7)
C51 0.084(8) 0.086(8) 0.084(8) -0.008(6) 0.007(6) -0.006(6)
C53 0.080(7) 0.095(8) 0.051(6) -0.005(5) -0.009(5) 0.013(6)
C54 0.086(8) 0.111(9) 0.066(7) 0.003(6) -0.007(6) 0.022(7)
C56 0.073(6) 0.082(7) 0.048(5) -0.018(5) 0.004(4) 0.007(5)
C57 0.088(7) 0.091(8) 0.053(6) -0.008(5) -0.007(5) 0.006(6)
C58 0.070(6) 0.090(8) 0.072(7) -0.009(6) -0.003(5) 0.005(6)
C59 0.071(7) 0.103(9) 0.072(7) 0.002(6) -0.010(5) 0.011(6)
C60 0.092(8) 0.081(7) 0.056(6) 0.001(5) -0.016(5) 0.008(6)
C61 0.070(6) 0.092(8) 0.071(7) -0.011(6) -0.012(5) 0.017(6)
C62 0.083(13) 0.130(17) 0.102(15) -0.038(13) -0.012(10) 0.030(13)
C63 0.088(14) 0.099(14) 0.14(2) -0.029(14) -0.029(13) 0.010(11)
C65 0.084(12) 0.128(17) 0.115(17) -0.023(13) -0.022(11) 0.009(12)
C66 0.075(11) 0.110(14) 0.120(16) -0.037(12) -0.027(10) 0.016(10)
C68 0.085(8) 0.103(9) 0.058(6) 0.008(6) 0.000(5) 0.007(7)
C69 0.101(9) 0.099(9) 0.079(8) 0.005(7) -0.003(7) 0.006(7)
C70 0.086(8) 0.131(12) 0.060(7) 0.001(7) 0.001(6) 0.011(8)
C71 0.086(8) 0.120(10) 0.046(6) -0.007(6) 0.003(5) 0.007(7)
C72 0.094(8) 0.093(8) 0.066(7) 0.009(6) 0.002(6) -0.003(7)
C73 0.099(9) 0.097(9) 0.073(8) 0.008(6) 0.007(6) 0.004(7)
C75 0.071(7) 0.106(10) 0.090(9) -0.005(7) 0.011(6) -0.014(7)
C76 0.102(10) 0.100(10) 0.097(10) -0.003(8) 0.012(8) -0.013(8)
C77 0.098(10) 0.105(10) 0.094(9) 0.003(7) -0.006(8) -0.014(8)
C78 0.088(8) 0.090(8) 0.081(8) -0.006(6) 0.005(6) -0.011(7)
C79 0.072(7) 0.120(10) 0.064(7) -0.018(6) 0.003(5) -0.002(7)
C81 0.071(6) 0.105(9) 0.073(7) -0.005(6) -0.004(5) 0.000(6)
C82 0.084(8) 0.104(10) 0.104(10) -0.011(8) -0.019(7) 0.015(7)
C83 0.083(8) 0.112(11) 0.110(11) -0.016(8) -0.015(7) 0.005(8)
C84 0.094(8) 0.096(9) 0.070(7) 0.007(6) -0.009(6) 0.005(7)
C85 0.088(8) 0.100(9) 0.062(6) 0.000(6) 0.002(6) -0.017(7)
C87 0.080(7) 0.107(9) 0.058(6) -0.003(6) -0.003(5) -0.012(6)
C88 0.102(10) 0.108(10) 0.082(8) 0.010(7) -0.010(7) -0.012(8)
C89 0.113(11) 0.094(9) 0.099(10) 0.018(7) -0.006(8) -0.006(8)
C90 0.074(7) 0.108(9) 0.056(6) 0.004(6) 0.004(5) -0.007(6)
C91 0.102(10) 0.101(10) 0.099(10) 0.014(8) 0.009(8) -0.005(8)
C92 0.19(2) 0.123(15) 0.20(2) 0.026(15) 0.081(19) 0.016(15)
C93 0.22(3) 0.105(14) 0.20(2) 0.011(15) 0.03(2) 0.031(15)
C94 0.19(2) 0.099(13) 0.17(2) 0.017(13) 0.005(17) -0.004(13)
C95 0.130(13) 0.123(14) 0.100(11) 0.019(10) -0.031(10) -0.021(11)
C96 0.106(10) 0.123(12) 0.098(10) 0.015(9) -0.019(8) -0.008(9)
C97 0.076(7) 0.116(10) 0.083(8) -0.015(7) -0.004(6) 0.000(7)
C98 0.108(12) 0.20(2) 0.120(13) -0.052(13) 0.018(10) -0.039(13)
C99 0.105(13) 0.26(3) 0.137(17) -0.054(18) 0.012(11) -0.073(16)
C100 0.109(13) 0.149(16) 0.148(17) -0.026(13) -0.018(12) -0.036(11)
C101 0.107(12) 0.142(14) 0.109(12) -0.019(10) -0.016(10) -0.015(10)
C102 0.123(12) 0.111(11) 0.104(11) 0.000(9) 0.014(9) -0.013(9)
C103 0.112(8) 0.108(8) 0.089(8) 0.002(6) -0.027(6) 0.009(6)
C104 0.138(10) 0.116(9) 0.119(10) 0.003(7) 0.000(8) 0.020(8)
C105 0.178(14) 0.127(11) 0.163(14) 0.019(9) 0.002(11) 0.038(10)
C106 0.148(12) 0.132(11) 0.137(12) 0.018(9) -0.036(9) 0.013(9)
C107 0.168(14) 0.140(11) 0.140(12) 0.040(9) -0.012(10) 0.022(9)
C108 0.144(11) 0.136(10) 0.115(10) 0.024(8) -0.006(8) 0.016(8)
C109 0.089(8) 0.118(10) 0.062(7) -0.003(7) -0.014(6) -0.004(7)
C110 0.078(8) 0.153(14) 0.099(10) 0.015(9) 0.009(7) -0.007(9)
C111 0.075(9) 0.19(2) 0.134(16) 0.034(15) 0.007(9) -0.012(11)
C112 0.098(12) 0.159(17) 0.119(14) 0.006(12) -0.032(11) -0.029(11)
C113 0.128(14) 0.143(14) 0.096(11) 0.009(10) -0.039(10) -0.014(11)
C114 0.109(10) 0.093(9) 0.102(10) -0.002(8) -0.027(8) -0.016(8)
C116 0.066(6) 0.084(7) 0.084(8) -0.002(6) -0.001(5) 0.008(6)
C117 0.087(8) 0.100(10) 0.120(12) 0.005(8) 0.015(8) 0.008(7)
C118 0.082(8) 0.100(10) 0.114(11) -0.002(8) -0.008(7) -0.001(7)
C119 0.064(6) 0.091(8) 0.091(8) 0.001(6) -0.009(6) 0.004(6)
C120 0.069(7) 0.103(9) 0.092(9) 0.012(7) -0.009(6) 0.007(6)
C121 0.055(6) 0.100(9) 0.113(10) 0.005(7) -0.001(6) 0.004(6)
C123 0.085(8) 0.104(10) 0.094(9) 0.014(7) -0.007(7) -0.011(7)
C124 0.094(9) 0.132(13) 0.102(11) 0.025(9) -0.002(8) -0.020(9)
C125 0.085(8) 0.128(12) 0.099(10) 0.025(8) 0.007(7) -0.017(8)
C126 0.133(13) 0.110(11) 0.090(10) 0.012(8) -0.005(9) -0.018(10)
C127 0.117(11) 0.106(10) 0.091(10) 0.004(8) -0.006(8) 0.009(9)
C129 0.113(10) 0.096(9) 0.093(10) 0.001(7) 0.001(8) 0.001(8)
C130 0.137(13) 0.134(13) 0.087(10) 0.004(9) -0.030(9) -0.008(11)
C131 0.140(14) 0.136(14) 0.091(11) 0.012(9) 0.002(10) -0.033(11)
C132 0.112(10) 0.087(9) 0.103(10) -0.002(7) -0.024(8) 0.013(8)
C133 0.099(9) 0.079(8) 0.100(10) -0.008(7) -0.011(7) -0.001(7)
C135 0.075(7) 0.094(8) 0.092(9) 0.014(7) -0.006(6) 0.012(6)
C136 0.088(8) 0.081(8) 0.143(14) 0.015(8) -0.005(8) 0.006(7)
C137 0.102(10) 0.112(11) 0.104(11) 0.011(9) -0.004(8) 0.005(8)
C138 0.073(7) 0.102(9) 0.091(9) 0.006(7) 0.005(6) 0.024(7)
C139 0.076(7) 0.099(9) 0.098(9) 0.015(7) -0.010(7) 0.001(7)
C140 0.093(10) 0.123(12) 0.146(14) 0.015(11) -0.034(10) 0.013(9)
C141 0.101(11) 0.129(14) 0.138(14) 0.042(12) -0.038(10) -0.017(10)
C142 0.134(14) 0.100(11) 0.137(15) 0.009(10) -0.031(11) -0.034(11)
C143 0.125(14) 0.104(12) 0.19(2) -0.010(12) -0.004(14) 0.003(11)
C144 0.084(9) 0.096(11) 0.161(16) 0.003(10) -0.010(9) -0.001(8)
C145 0.094(9) 0.163(10) 0.096(8) 0.021(8) -0.012(7) -0.033(8)
C146 0.109(11) 0.162(10) 0.126(9) 0.031(8) -0.008(8) -0.023(9)
C147 0.103(11) 0.191(12) 0.142(10) 0.053(9) -0.016(9) -0.028(9)
C148 0.098(11) 0.208(13) 0.137(10) 0.047(9) -0.016(8) -0.044(10)
C149 0.115(12) 0.215(14) 0.114(9) 0.039(9) -0.011(8) -0.037(10)
C150 0.149(14) 0.186(12) 0.104(8) 0.019(8) 0.003(8) -0.020(10)
C151 0.171(11) 0.084(8) 0.125(11) 0.017(7) -0.051(9) -0.009(8)
C152 0.168(11) 0.144(13) 0.149(13) 0.006(10) -0.053(9) -0.015(9)
C153 0.197(13) 0.175(17) 0.175(16) -0.005(12) -0.060(10) -0.035(10)
C154 0.218(13) 0.128(12) 0.130(12) 0.030(8) -0.067(10) -0.021(10)
C155 0.223(13) 0.119(12) 0.159(13) -0.001(10) -0.056(11) -0.025(11)
C156 0.196(12) 0.101(10) 0.144(12) -0.003(8) -0.043(9) -0.009(9)
C157 0.074(7) 0.095(8) 0.086(8) 0.001(6) 0.005(6) 0.004(6)
C158 0.068(7) 0.113(10) 0.110(10) 0.015(8) 0.007(7) 0.007(7)
C159 0.086(9) 0.128(12) 0.118(12) 0.020(10) 0.017(8) -0.005(8)
C160 0.097(10) 0.124(12) 0.116(12) 0.033(9) 0.020(9) 0.024(9)
C161 0.106(11) 0.119(11) 0.099(10) -0.002(9) 0.001(8) 0.025(9)
C162 0.085(8) 0.109(10) 0.100(10) 0.023(8) 0.015(7) 0.033(7)
C171 0.120(15) 0.23(3) 0.139(18) 0.034(17) 0.038(13) 0.039(16)

loop_
_atom_type_symbol
_atom_type_description
_atom_type_scat_dispersion_real
_atom_type_scat_dispersion_imag
_atom_type_scat_source
C C 0.0181 0.0091
;
International Tables for Crystallography
(Vol. C, Tables 4.2.6.8 and 6.1.1.4)
;
H H 0.0000 0.0000
;
International Tables for Crystallography
(Vol. C, Table 6.1.1.4)
;
N N 0.0311 0.0180
;
International Tables for Crystallography
(Vol. C, Tables 4.2.6.8 and 6.1.1.4)
;
F F 0.0727 0.0534
;
International Tables for Crystallography
(Vol. C, Tables 4.2.6.8 and 6.1.1.4)
;
P P 0.2955 0.4335
;
International Tables for Crystallography
(Vol. C, Tables 4.2.6.8 and 6.1.1.4)
;
Zn Zn -1.5491 0.6778
;
International Tables for Crystallography
(Vol. C, Tables 4.2.6.8 and 6.1.1.4)
;
Ir Ir -4.7710 6.5667
;
International Tables for Crystallography
(Vol. C, Tables 4.2.6.8 and 6.1.1.4)
;
Cl Cl 0.3639 0.7018
;
International Tables for Crystallography
(Vol. C, Tables 4.2.6.8 and 6.1.1.4)
;

loop_
_geom_angle_atom_site_label_1
_geom_angle_atom_site_label_2
_geom_angle_atom_site_label_3
_geom_angle
C29 Ir1 C8 91.3(5)
C29 Ir1 N22 80.5(5)
C8 Ir1 N22 91.7(4)
C29 Ir1 N1 92.9(5)
C8 Ir1 N1 80.9(4)
N22 Ir1 N1 170.0(4)
C29 Ir1 N55 172.9(4)
C8 Ir1 N55 93.8(4)
N22 Ir1 N55 94.4(4)
N1 Ir1 N55 92.8(4)
C29 Ir1 N43 98.3(4)
C8 Ir1 N43 169.4(4)
N22 Ir1 N43 94.4(4)
N1 Ir1 N43 94.0(4)
N55 Ir1 N43 77.1(3)
N74 Zn1 N80 89.6(4)
N74 Zn1 N67 88.0(4)
N80 Zn1 N67 163.4(4)
N74 Zn1 N86 162.8(4)
N80 Zn1 N86 88.1(4)
N67 Zn1 N86 89.4(4)
N74 Zn1 N52 93.7(4)
N80 Zn1 N52 96.8(4)
N67 Zn1 N52 99.7(3)
N86 Zn1 N52 103.6(4)
N128 Zn2 N115 164.2(4)
N128 Zn2 N122 88.9(5)
N115 Zn2 N122 88.7(4)
N128 Zn2 N134 89.9(5)
N115 Zn2 N134 88.4(4)
N122 Zn2 N134 164.7(4)
N128 Zn2 N64 99.9(4)
N115 Zn2 N64 95.9(4)
N122 Zn2 N64 94.4(4)
N134 Zn2 N64 100.9(4)
F5 P1 F3 177.5(7)
F5 P1 F6 94.4(9)
F3 P1 F6 88.0(9)
F5 P1 F4 88.8(8)
F3 P1 F4 91.0(8)
F6 P1 F4 79.2(9)
F5 P1 F1 92.0(8)
F3 P1 F1 88.3(7)
F6 P1 F1 99.4(8)
F4 P1 F1 178.4(7)
F5 P1 F2 88.3(9)
F3 P1 F2 89.2(8)
F6 P1 F2 177.2(6)
F4 P1 F2 100.1(9)
F1 P1 F2 81.2(7)
C6 N1 C2 119.0(10)
C6 N1 Ir1 125.5(8)
C2 N1 Ir1 114.7(7)
C27 N22 C23 115.5(10)
C27 N22 Ir1 127.0(8)
C23 N22 Ir1 117.0(7)
C44 N43 C48 117.4(10)
C44 N43 Ir1 114.8(7)
C48 N43 Ir1 127.8(8)
C51 N52 C53 117.8(10)
C51 N52 Zn1 121.0(9)
C53 N52 Zn1 120.0(7)
C60 N55 C56 116.4(10)
C60 N55 Ir1 127.2(8)
C56 N55 Ir1 116.3(7)
C63 N64 C65 115.9(16)
C63A N64 C65A 115(3)
C63A N64 Zn2 128(2)
C63 N64 Zn2 120.5(11)
C65 N64 Zn2 123.5(12)
C65A N64 Zn2 111(2)
C71 N67 C68 106.5(10)
C71 N67 Zn1 126.4(9)
C68 N67 Zn1 126.5(8)
C73 N74 C75 104.6(11)
C73 N74 Zn1 128.6(9)
C75 N74 Zn1 125.0(9)
C81 N80 C79 104.5(10)
C81 N80 Zn1 128.3(8)
C79 N80 Zn1 125.4(9)
C87 N86 C85 107.6(11)
C87 N86 Zn1 126.3(9)
C85 N86 Zn1 125.9(8)
C119 N115 C116 106.4(10)
C119 N115 Zn2 126.3(9)
C116 N115 Zn2 125.8(8)
C121 N122 C123 105.2(11)
C121 N122 Zn2 128.1(9)
C123 N122 Zn2 126.3(9)
C127 N128 C129 105.2(12)
C127 N128 Zn2 126.1(10)
C129 N128 Zn2 126.9(9)
C135 N134 C133 104.9(12)
C135 N134 Zn2 127.5(9)
C133 N134 Zn2 127.6(10)
C3 C2 N1 119.5(10)
C3 C2 C7 126.9(10)
N1 C2 C7 113.5(9)
C2 C3 C4 121.2(11)
C2 C3 H3 119.4
C4 C3 H3 119.4
C3 C4 C5 117.6(11)
C3 C4 C13 117.8(11)
C5 C4 C13 124.2(10)
C6 C5 C4 120.3(10)
C6 C5 H5 119.8
C4 C5 H5 119.8
N1 C6 C5 122.3(11)
N1 C6 H6 118.9
C5 C6 H6 118.9
C12 C7 C8 121.8(11)
C12 C7 C2 122.7(10)
C8 C7 C2 115.5(9)
C9 C8 C7 117.4(10)
C9 C8 Ir1 127.7(9)
C7 C8 Ir1 114.7(7)
C8 C9 C10 120.4(12)
C8 C9 H9 119.8
C10 C9 H9 119.8
C11 C10 C9 120.7(12)
C11 C10 H10 119.6
C9 C10 H10 119.6
C12 C11 C10 118.1(12)
C12 C11 H11 120.9
C10 C11 H11 120.9
C11 C12 C7 121.4(13)
C11 C12 H12 119.3
C7 C12 H12 119.3
C18 C13 C14 122.1(11)
C18 C13 C4 119.4(11)
C14 C13 C4 118.4(11)
C15 C14 C13 117.5(12)
C15 C14 C19 121.7(12)
C13 C14 C19 120.8(11)
C14 C15 C16 122.6(12)
C14 C15 H15 118.7
C16 C15 H15 118.7
C15 C16 C17 119.0(11)
C15 C16 C20 121.1(13)
C17 C16 C20 119.9(13)
C18 C17 C16 121.1(12)
C18 C17 H17 119.4
C16 C17 H17 119.4
C17 C18 C13 117.4(12)
C17 C18 C21 120.5(12)
C13 C18 C21 122.0(11)
C14 C19 H19A 109.5
C14 C19 H19B 109.5
H19A C19 H19B 109.5
C14 C19 H19C 109.5
H19A C19 H19C 109.5
H19B C19 H19C 109.5
C16 C20 H20A 109.5
C16 C20 H20B 109.5
H20A C20 H20B 109.5
C16 C20 H20C 109.5
H20A C20 H20C 109.5
H20B C20 H20C 109.5
C18 C21 H21A 109.5
C18 C21 H21B 109.5
H21A C21 H21B 109.5
C18 C21 H21C 109.5
H21A C21 H21C 109.5
H21B C21 H21C 109.5
C24 C23 N22 121.8(11)
C24 C23 C28 126.8(11)
N22 C23 C28 111.2(10)
C23 C24 C25 121.6(12)
C23 C24 H24 119.2
C25 C24 H24 119.2
C26 C25 C24 117.3(12)
C26 C25 C34 121.3(11)
C24 C25 C34 121.2(12)
C25 C26 C27 118.7(11)
C25 C26 H26 120.6
C27 C26 H26 120.6
N22 C27 C26 124.4(11)
N22 C27 H27 117.8
C26 C27 H27 117.8
C33 C28 C29 122.7(12)
C33 C28 C23 122.7(12)
C29 C28 C23 114.6(10)
C28 C29 C30 114.1(12)
C28 C29 Ir1 115.8(8)
C30 C29 Ir1 130.1(11)
C31 C30 C29 121.7(15)
C31 C30 H30 119.2
C29 C30 H30 119.2
C32 C31 C30 121.6(14)
C32 C31 H31 119.2
C30 C31 H31 119.2
C33 C32 C31 117.7(16)
C33 C32 H32 121.1
C31 C32 H32 121.1
C32 C33 C28 122.1(16)
C32 C33 H33 118.9
C28 C33 H33 118.9
C39 C34 C35 119.6(14)
C39 C34 C25 121.2(13)
C35 C34 C25 119.2(15)
C34 C35 C36 116.3(18)
C34 C35 C40 117.4(17)
C36 C35 C40 126.2(17)
C37 C36 C35 123.5(18)
C37 C36 H36 118.2
C35 C36 H36 118.2
C38 C37 C36 116.2(16)
C38 C37 C41 127(2)
C36 C37 C41 116.8(18)
C37 C38 C39 125.5(18)
C37 C38 H38 117.2
C39 C38 H38 117.2
C38 C39 C34 118.6(15)
C38 C39 C42 121.1(15)
C34 C39 C42 120.2(13)
C35 C40 H40A 109.5
C35 C40 H40B 109.5
H40A C40 H40B 109.5
C35 C40 H40C 109.5
H40A C40 H40C 109.5
H40B C40 H40C 109.5
C37 C41 H41A 109.5
C37 C41 H41B 109.5
H41A C41 H41B 109.5
C37 C41 H41C 109.5
H41A C41 H41C 109.5
H41B C41 H41C 109.5
C39 C42 H42A 109.5
C39 C42 H42B 109.5
H42A C42 H42B 109.5
C39 C42 H42C 109.5
H42A C42 H42C 109.5
H42B C42 H42C 109.5
N43 C44 C45 122.0(10)
N43 C44 C56 117.7(10)
C45 C44 C56 120.4(10)
C46 C45 C44 119.0(11)
C46 C45 H45 120.5
C44 C45 H45 120.5
C47 C46 C45 117.8(11)
C47 C46 C49 124.5(11)
C45 C46 C49 117.5(11)
C48 C47 C46 120.1(11)
C48 C47 H47 120.0
C46 C47 H47 120.0
C47 C48 N43 123.6(12)
C47 C48 H48 118.2
N43 C48 H48 118.2
C50 C49 C54 116.2(11)
C50 C49 C46 124.2(11)
C54 C49 C46 119.4(12)
C49 C50 C51 121.7(12)
C49 C50 H50 119.2
C51 C50 H50 119.2
N52 C51 C50 122.1(13)
N52 C51 H51 119.0
C50 C51 H51 119.0
N52 C53 C54 125.2(11)
N52 C53 H53 117.4
C54 C53 H53 117.4
C53 C54 C49 117.0(12)
C53 C54 H54 121.5
C49 C54 H54 121.5
N55 C56 C57 120.4(10)
N55 C56 C44 114.1(9)
C57 C56 C44 125.5(9)
C58 C57 C56 120.6(10)
C58 C57 H57 119.7
C56 C57 H57 119.7
C59 C58 C57 118.3(11)
C59 C58 C61 122.2(11)
C57 C58 C61 119.5(10)
C58 C59 C60 120.5(11)
C58 C59 H59 119.8
C60 C59 H59 119.8
N55 C60 C59 123.7(11)
N55 C60 H60 118.2
C59 C60 H60 118.2
C62 C61 C66 116.5(15)
C62A C61 C58 128(2)
C62 C61 C58 121.6(14)
C66 C61 C58 121.6(11)
C62A C61 C66A 114(3)
C58 C61 C66A 116(2)
C61 C62 C63 120.3(19)
C61 C62 H62 119.8
C63 C62 H62 119.8
N64 C63 C62 125.0(19)
N64 C63 H63 117.5
C62 C63 H63 117.5
N64 C65 C66 121.7(19)
N64 C65 H65 119.1
C66 C65 H65 119.1
C65 C66 C61 118.6(16)
C65 C66 H66 120.7
C61 C66 H66 120.7
C61 C62A C63A 121(4)
C61 C62A H62A 119.4
C63A C62A H62A 119.4
N64 C63A C62A 127(4)
N64 C63A H63A 116.5
C62A C63A H63A 116.5
C66A C65A N64 117(4)
C66A C65A H65A 121.7
N64 C65A H65A 121.7
C65A C66A C61 121(4)
C65A C66A H66A 119.7
C61 C66A H66A 119.7
C72 C68 N67 125.9(11)
C72 C68 C69 124.9(13)
N67 C68 C69 109.1(12)
C70 C69 C68 108.2(13)
C70 C69 H69 125.9
C68 C69 H69 125.9
C69 C70 C71 107.2(13)
C69 C70 H70 126.4
C71 C70 H70 126.4
N67 C71 C90 124.6(12)
N67 C71 C70 108.9(13)
C90 C71 C70 126.4(13)
C68 C72 C73 124.4(12)
C68 C72 C91 120.4(12)
C73 C72 C91 115.1(12)
N74 C73 C72 124.1(13)
N74 C73 C77 111.7(13)
C72 C73 C77 124.2(13)
C78 C75 N74 125.8(13)
C78 C75 C76 124.7(13)
N74 C75 C76 109.5(13)
C77 C76 C75 107.6(14)
C77 C76 H76 126.2
C75 C76 H76 126.2
C76 C77 C73 106.6(14)
C76 C77 H77 126.7
C73 C77 H77 126.7
C79 C78 C75 126.8(12)
C79 C78 C97 116.4(13)
C75 C78 C97 116.8(12)
C78 C79 N80 123.9(12)
C78 C79 C83 127.9(13)
N80 C79 C83 108.2(12)
N80 C81 C84 123.7(11)
N80 C81 C82 111.4(12)
C84 C81 C82 124.8(13)
C83 C82 C81 107.0(13)
C83 C82 H82 126.5
C81 C82 H82 126.5
C82 C83 C79 108.8(13)
C82 C83 H83 125.6
C79 C83 H83 125.6
C85 C84 C81 124.9(12)
C85 C84 C103 117.8(13)
C81 C84 C103 117.4(12)
N86 C85 C84 127.0(12)
N86 C85 C89 108.7(11)
C84 C85 C89 124.2(13)
C90 C87 N86 126.0(12)
C90 C87 C88 125.5(12)
N86 C87 C88 108.5(12)
C89 C88 C87 107.7(13)
C89 C88 H88 126.1
C87 C88 H88 126.1
C88 C89 C85 107.5(13)
C88 C89 H89 126.3
C85 C89 H89 126.3
C87 C90 C71 126.0(12)
C87 C90 C109 117.5(12)
C71 C90 C109 116.5(12)
C96 C91 C92 119.5(17)
C96 C91 C72 122.2(15)
C92 C91 C72 118.2(15)
C91 C92 C93 121(2)
C91 C92 H92 119.6
C93 C92 H92 119.6
C94 C93 C92 118(2)
C94 C93 H93 120.8
C92 C93 H93 120.8
C95 C94 C93 120(2)
C95 C94 H94 120.0
C93 C94 H94 120.0
C94 C95 C96 122.5(18)
C94 C95 H95 118.8
C96 C95 H95 118.8
C91 C96 C95 118.5(17)
C91 C96 H96 120.8
C95 C96 H96 120.8
C98 C97 C102 116.7(14)
C98 C97 C78 121.9(13)
C102 C97 C78 121.4(13)
C99 C98 C97 122.9(18)
C99 C98 H98 118.6
C97 C98 H98 118.6
C98 C99 C100 119.6(19)
C98 C99 H99 120.2
C100 C99 H99 120.2
C101 C100 C99 119.1(16)
C101 C100 H100 120.4
C99 C100 H100 120.4
C100 C101 C102 120.4(17)
C100 C101 H101 119.8
C102 C101 H101 119.8
C97 C102 C101 121.2(16)
C97 C102 H102 119.4
C101 C102 H102 119.4
C104 C103 C108 118.2(17)
C104 C103 C84 120.4(16)
C108 C103 C84 121.3(16)
C103 C104 C105 120(2)
C103 C104 H104 120.2
C105 C104 H104 120.2
C106 C105 C104 119(2)
C106 C105 H105 120.3
C104 C105 H105 120.3
C105 C106 C107 122(2)
C105 C106 H106 118.8
C107 C106 H106 118.8
C106 C107 C108 119(2)
C106 C107 H107 120.6
C108 C107 H107 120.6
C103 C108 C107 122(2)
C103 C108 H108 119.2
C107 C108 H108 119.2
C110 C109 C114 120.0(14)
C110 C109 C90 121.4(13)
C114 C109 C90 118.5(13)
C109 C110 C111 116.0(17)
C109 C110 H110 122.0
C111 C110 H110 122.0
C112 C111 C110 122.9(17)
C112 C111 H111 118.5
C110 C111 H111 118.5
C111 C112 C113 120.3(17)
C111 C112 H112 119.8
C113 C112 H112 119.8
C112 C113 C114 121.0(19)
C112 C113 H113 119.5
C114 C113 H113 119.5
C113 C114 C109 119.7(17)
C113 C114 H114 120.1
C109 C114 H114 120.1
N115 C116 C138 126.1(12)
N115 C116 C117 110.4(11)
C138 C116 C117 123.5(13)
C118 C117 C116 106.8(14)
C118 C117 H117 126.6
C116 C117 H117 126.6
C117 C118 C119 105.5(13)
C117 C118 H118 127.3
C119 C118 H118 127.3
N115 C119 C120 127.2(12)
N115 C119 C118 110.9(12)
C120 C119 C118 121.9(12)
C119 C120 C121 124.0(12)
C119 C120 C139 116.6(12)
C121 C120 C139 119.4(12)
N122 C121 C120 124.4(12)
N122 C121 C125 111.4(13)
C120 C121 C125 123.9(13)
C126 C123 C124 126.1(14)
C126 C123 N122 124.2(13)
C124 C123 N122 109.7(13)
C125 C124 C123 109.6(13)
C125 C124 H124 125.2
C123 C124 H124 125.2
C124 C125 C121 104.1(13)
C124 C125 H125 128.0
C121 C125 H125 128.0
C123 C126 C127 125.9(14)
C123 C126 C145 117.9(15)
C127 C126 C145 116.2(14)
N128 C127 C126 124.8(14)
N128 C127 C131 109.9(14)
C126 C127 C131 125.3(15)
N128 C129 C132 125.1(13)
N128 C129 C130 110.4(14)
C132 C129 C130 124.5(15)
C131 C130 C129 107.0(15)
C131 C130 H130 126.5
C129 C130 H130 126.5
C130 C131 C127 107.4(15)
C130 C131 H131 126.3
C127 C131 H131 126.3
C129 C132 C133 124.2(13)
C129 C132 C151 118.4(13)
C133 C132 C151 117.2(13)
N134 C133 C137 113.4(14)
N134 C133 C132 125.0(13)
C137 C133 C132 121.6(13)
N134 C135 C138 125.3(13)
N134 C135 C136 111.1(13)
C138 C135 C136 123.6(13)
C137 C136 C135 107.0(14)
C137 C136 H136 126.5
C135 C136 H136 126.5
C136 C137 C133 103.6(14)
C136 C137 H137 128.2
C133 C137 H137 128.2
C116 C138 C135 123.7(13)
C116 C138 C157 119.4(12)
C135 C138 C157 116.8(13)
C144 C139 C140 119.0(15)
C144 C139 C120 122.9(13)
C140 C139 C120 117.8(14)
C141 C140 C139 118.9(17)
C141 C140 H140 120.5
C139 C140 H140 120.5
C142 C141 C140 120.3(17)
C142 C141 H141 119.9
C140 C141 H141 119.9
C141 C142 C143 121.6(18)
C141 C142 H142 119.2
C143 C142 H142 119.2
C142 C143 C144 119.5(18)
C142 C143 H143 120.3
C144 C143 H143 120.3
C139 C144 C143 120.6(16)
C139 C144 H144 119.7
C143 C144 H144 119.7
C150 C145 C146 119.7(19)
C150 C145 C126 120(2)
C146 C145 C126 120.7(18)
C145 C146 C147 120(2)
C145 C146 H146 120.2
C147 C146 H146 120.2
C148 C147 C146 120(3)
C148 C147 H147 120.2
C146 C147 H147 120.2
C149 C148 C147 123(2)
C149 C148 H148 118.7
C147 C148 H148 118.7
C148 C149 C150 119(2)
C148 C149 H149 120.7
C150 C149 H149 120.7
C145 C150 C149 120(2)
C145 C150 H150 120.1
C149 C150 H150 120.1
C152 C151 C156 120.0
C152 C151 C132 122.2(12)
C156 C151 C132 117.8(12)
C151 C152 C153 120.0
C151 C152 H152 120.0
C153 C152 H152 120.0
C154 C153 C152 120.0
C154 C153 H153 120.0
C152 C153 H153 120.0
C155 C154 C153 120.0
C155 C154 H154 120.0
C153 C154 H154 120.0
C156 C155 C154 120.0
C156 C155 H155 120.0
C154 C155 H155 120.0
C155 C156 C151 120.0
C155 C156 H156 120.0
C151 C156 H156 120.0
C162 C157 C158 119.9(13)
C162 C157 C138 119.9(11)
C158 C157 C138 120.1(12)
C157 C158 C159 118.2(13)
C157 C158 H158 120.9
C159 C158 H158 120.9
C160 C159 C158 121.0(14)
C160 C159 H159 119.5
C158 C159 H159 119.5
C159 C160 C161 122.2(15)
C159 C160 H160 118.9
C161 C160 H160 118.9
C160 C161 C162 117.9(14)
C160 C161 H161 121.0
C162 C161 H161 121.0
C157 C162 C161 120.8(13)
C157 C162 H162 119.6
C161 C162 H162 119.6
Cl18 C171 Cl17 120.2(18)
Cl18 C171 Cl19 110.6(14)
Cl17 C171 Cl19 111.1(12)
Cl18 C171 H171 104.4
Cl17 C171 H171 104.4
Cl19 C171 H171 104.4

loop_
_geom_bond_atom_site_label_1
_geom_bond_atom_site_label_2
_geom_bond_distance
Ir1 C29 1.960(13)
Ir1 C8 2.008(10)
Ir1 N22 2.010(10)
Ir1 N1 2.040(11)
Ir1 N55 2.077(9)
Ir1 N43 2.122(9)
Zn1 N74 2.046(11)
Zn1 N80 2.050(10)
Zn1 N67 2.051(10)
Zn1 N86 2.054(11)
Zn1 N52 2.149(10)
Zn2 N128 2.022(11)
Zn2 N115 2.029(10)
Zn2 N122 2.050(12)
Zn2 N134 2.055(11)
Zn2 N64 2.127(10)
Cl17 C171 1.64(2)
Cl18 C171 1.62(2)
Cl19 C171 1.83(2)
P1 F5 1.474(12)
P1 F3 1.507(12)
P1 F6 1.521(15)
P1 F4 1.528(14)
P1 F1 1.594(12)
P1 F2 1.607(13)
N1 C6 1.351(15)
N1 C2 1.400(14)
N22 C27 1.358(14)
N22 C23 1.394(15)
N43 C44 1.326(14)
N43 C48 1.370(14)
N52 C51 1.299(16)
N52 C53 1.310(15)
N55 C60 1.364(14)
N55 C56 1.378(13)
N64 C63A 1.20(4)
N64 C63 1.31(2)
N64 C65 1.36(2)
N64 C65A 1.45(5)
N67 C71 1.393(16)
N67 C68 1.397(16)
N74 C73 1.354(17)
N74 C75 1.409(16)
N80 C81 1.383(16)
N80 C79 1.435(16)
N86 C87 1.383(15)
N86 C85 1.384(16)
N115 C119 1.370(16)
N115 C116 1.381(16)
N122 C121 1.384(17)
N122 C123 1.412(17)
N128 C127 1.388(19)
N128 C129 1.409(18)
N134 C135 1.338(16)
N134 C133 1.367(16)
C2 C3 1.395(16)
C2 C7 1.457(16)
C3 C4 1.396(16)
C3 H3 0.9500
C4 C5 1.400(16)
C4 C13 1.498(16)
C5 C6 1.378(17)
C5 H5 0.9500
C6 H6 0.9500
C7 C12 1.386(16)
C7 C8 1.399(16)
C8 C9 1.396(16)
C9 C10 1.413(17)
C9 H9 0.9500
C10 C11 1.403(19)
C10 H10 0.9500
C11 C12 1.374(18)
C11 H11 0.9500
C12 H12 0.9500
C13 C18 1.415(17)
C13 C14 1.416(17)
C14 C15 1.385(17)
C14 C19 1.480(18)
C15 C16 1.387(18)
C15 H15 0.9500
C16 C17 1.408(19)
C16 C20 1.522(17)
C17 C18 1.405(17)
C17 H17 0.9500
C18 C21 1.517(18)
C19 H19A 0.9800
C19 H19B 0.9800
C19 H19C 0.9800
C20 H20A 0.9800
C20 H20B 0.9800
C20 H20C 0.9800
C21 H21A 0.9800
C21 H21B 0.9800
C21 H21C 0.9800
C23 C24 1.376(17)
C23 C28 1.464(17)
C24 C25 1.401(18)
C24 H24 0.9500
C25 C26 1.391(18)
C25 C34 1.507(18)
C26 C27 1.409(18)
C26 H26 0.9500
C27 H27 0.9500
C28 C33 1.386(18)
C28 C29 1.426(18)
C29 C30 1.432(17)
C30 C31 1.40(2)
C30 H30 0.9500
C31 C32 1.39(2)
C31 H31 0.9500
C32 C33 1.37(2)
C32 H32 0.9500
C33 H33 0.9500
C34 C39 1.38(2)
C34 C35 1.43(2)
C35 C36 1.43(3)
C35 C40 1.55(3)
C36 C37 1.36(3)
C36 H36 0.9500
C37 C38 1.34(2)
C37 C41 1.51(2)
C38 C39 1.37(2)
C38 H38 0.9500
C39 C42 1.54(2)
C40 H40A 0.9800
C40 H40B 0.9800
C40 H40C 0.9800
C41 H41A 0.9800
C41 H41B 0.9800
C41 H41C 0.9800
C42 H42A 0.9800
C42 H42B 0.9800
C42 H42C 0.9800
C44 C45 1.422(15)
C44 C56 1.436(15)
C45 C46 1.405(16)
C45 H45 0.9500
C46 C47 1.370(17)
C46 C49 1.495(16)
C47 C48 1.362(16)
C47 H47 0.9500
C48 H48 0.9500
C49 C50 1.350(17)
C49 C54 1.426(17)
C50 C51 1.397(17)
C50 H50 0.9500
C51 H51 0.9500
C53 C54 1.387(16)
C53 H53 0.9500
C54 H54 0.9500
C56 C57 1.425(16)
C57 C58 1.368(16)
C57 H57 0.9500
C58 C59 1.363(16)
C58 C61 1.478(16)
C59 C60 1.372(17)
C59 H59 0.9500
C60 H60 0.9500
C61 C62A 1.28(4)
C61 C62 1.31(2)
C61 C66 1.44(2)
C61 C66A 1.49(4)
C62 C63 1.37(3)
C62 H62 0.9500
C63 H63 0.9500
C65 C66 1.38(3)
C65 H65 0.9500
C66 H66 0.9500
C62A C63A 1.39(5)
C62A H62A 0.9500
C63A H63A 0.9500
C65A C66A 1.37(6)
C65A H65A 0.9500
C66A H66A 0.9500
C68 C72 1.381(18)
C68 C69 1.411(18)
C69 C70 1.37(2)
C69 H69 0.9500
C70 C71 1.431(18)
C70 H70 0.9500
C71 C90 1.407(19)
C72 C73 1.446(19)
C72 C91 1.50(2)
C73 C77 1.45(2)
C75 C78 1.391(19)
C75 C76 1.44(2)
C76 C77 1.34(2)
C76 H76 0.9500
C77 H77 0.9500
C78 C79 1.383(19)
C78 C97 1.488(18)
C79 C83 1.44(2)
C81 C84 1.399(18)
C81 C82 1.432(18)
C82 C83 1.34(2)
C82 H82 0.9500
C83 H83 0.9500
C84 C85 1.392(18)
C84 C103 1.50(2)
C85 C89 1.445(19)
C87 C90 1.382(18)
C87 C88 1.446(19)
C88 C89 1.36(2)
C88 H88 0.9500
C89 H89 0.9500
C90 C109 1.497(17)
C91 C96 1.38(2)
C91 C92 1.38(3)
C92 C93 1.43(3)
C92 H92 0.9500
C93 C94 1.40(3)
C93 H93 0.9500
C94 C95 1.32(3)
C94 H94 0.9500
C95 C96 1.43(2)
C95 H95 0.9500
C96 H96 0.9500
C97 C98 1.37(2)
C97 C102 1.38(2)
C98 C99 1.36(2)
C98 H98 0.9500
C99 C100 1.38(3)
C99 H99 0.9500
C100 C101 1.36(3)
C100 H100 0.9500
C101 C102 1.39(2)
C101 H101 0.9500
C102 H102 0.9500
C103 C104 1.34(2)
C103 C108 1.37(2)
C104 C105 1.46(3)
C104 H104 0.9500
C105 C106 1.31(3)
C105 H105 0.9500
C106 C107 1.32(3)
C106 H106 0.9500
C107 C108 1.42(3)
C107 H107 0.9500
C108 H108 0.9500
C109 C110 1.36(2)
C109 C114 1.40(2)
C110 C111 1.46(3)
C110 H110 0.9500
C111 C112 1.30(3)
C111 H111 0.9500
C112 C113 1.33(3)
C112 H112 0.9500
C113 C114 1.39(2)
C113 H113 0.9500
C114 H114 0.9500
C116 C138 1.384(18)
C116 C117 1.45(2)
C117 C118 1.39(2)
C117 H117 0.9500
C118 C119 1.464(19)
C118 H118 0.9500
C119 C120 1.396(18)
C120 C121 1.400(19)
C120 C139 1.498(19)
C121 C125 1.454(19)
C123 C126 1.37(2)
C123 C124 1.40(2)
C124 C125 1.39(2)
C124 H124 0.9500
C125 H125 0.9500
C126 C127 1.42(2)
C126 C145 1.51(2)
C127 C131 1.46(2)
C129 C132 1.41(2)
C129 C130 1.45(2)
C130 C131 1.36(2)
C130 H130 0.9500
C131 H131 0.9500
C132 C133 1.45(2)
C132 C151 1.488(17)
C133 C137 1.42(2)
C135 C138 1.427(19)
C135 C136 1.44(2)
C136 C137 1.39(2)
C136 H136 0.9500
C137 H137 0.9500
C138 C157 1.510(18)
C139 C144 1.34(2)
C139 C140 1.414(19)
C140 C141 1.40(2)
C140 H140 0.9500
C141 C142 1.32(3)
C141 H141 0.9500
C142 C143 1.36(3)
C142 H142 0.9500
C143 C144 1.41(3)
C143 H143 0.9500
C144 H144 0.9500
C145 C150 1.39(3)
C145 C146 1.40(3)
C146 C147 1.41(3)
C146 H146 0.9500
C147 C148 1.37(3)
C147 H147 0.9500
C148 C149 1.36(3)
C148 H148 0.9500
C149 C150 1.43(3)
C149 H149 0.9500
C150 H150 0.9500
C151 C152 1.3900
C151 C156 1.3900
C152 C153 1.3900
C152 H152 0.9500
C153 C154 1.3900
C153 H153 0.9500
C154 C155 1.3900
C154 H154 0.9500
C155 C156 1.3900
C155 H155 0.9500
C156 H156 0.9500
C157 C162 1.378(18)
C157 C158 1.379(17)
C158 C159 1.43(2)
C158 H158 0.9500
C159 C160 1.32(2)
C159 H159 0.9500
C160 C161 1.38(2)
C160 H160 0.9500
C161 C162 1.41(2)
C161 H161 0.9500
C162 H162 0.9500
C171 H171 1.0000

loop_
_geom_torsion_atom_site_label_1
_geom_torsion_atom_site_label_2
_geom_torsion_atom_site_label_3
_geom_torsion_atom_site_label_4
_geom_torsion
C6 N1 C2 C3 -2.1(17)
Ir1 N1 C2 C3 168.3(9)
C6 N1 C2 C7 -177.8(10)
Ir1 N1 C2 C7 -7.4(12)
N1 C2 C3 C4 -1.5(18)
C7 C2 C3 C4 173.7(12)
C2 C3 C4 C5 2.6(18)
C2 C3 C4 C13 -170.0(11)
C3 C4 C5 C6 -0.4(18)
C13 C4 C5 C6 171.8(12)
C2 N1 C6 C5 4.4(17)
Ir1 N1 C6 C5 -164.8(9)
C4 C5 C6 N1 -3.2(19)
C3 C2 C7 C12 14.8(19)
N1 C2 C7 C12 -169.9(11)
C3 C2 C7 C8 -165.9(12)
N1 C2 C7 C8 9.5(15)
C12 C7 C8 C9 -3.5(17)
C2 C7 C8 C9 177.2(10)
C12 C7 C8 Ir1 172.3(9)
C2 C7 C8 Ir1 -7.0(13)
C7 C8 C9 C10 0.8(17)
Ir1 C8 C9 C10 -174.4(9)
C8 C9 C10 C11 3.0(19)
C9 C10 C11 C12 -4(2)
C10 C11 C12 C7 2(2)
C8 C7 C12 C11 2.3(19)
C2 C7 C12 C11 -178.4(12)
C3 C4 C13 C18 -89.9(14)
C5 C4 C13 C18 98.0(15)
C3 C4 C13 C14 86.2(14)
C5 C4 C13 C14 -86.0(15)
C18 C13 C14 C15 5.5(17)
C4 C13 C14 C15 -170.4(11)
C18 C13 C14 C19 -174.7(11)
C4 C13 C14 C19 9.4(17)
C13 C14 C15 C16 -0.9(17)
C19 C14 C15 C16 179.3(12)
C14 C15 C16 C17 -3.7(18)
C14 C15 C16 C20 174.7(11)
C15 C16 C17 C18 4.0(18)
C20 C16 C17 C18 -174.4(11)
C16 C17 C18 C13 0.4(17)
C16 C17 C18 C21 177.4(11)
C14 C13 C18 C17 -5.3(17)
C4 C13 C18 C17 170.6(11)
C14 C13 C18 C21 177.8(11)
C4 C13 C18 C21 -6.3(17)
C27 N22 C23 C24 -8.6(17)
Ir1 N22 C23 C24 164.2(10)
C27 N22 C23 C28 176.4(10)
Ir1 N22 C23 C28 -10.8(13)
N22 C23 C24 C25 4(2)
C28 C23 C24 C25 178.3(13)
C23 C24 C25 C26 2(2)
C23 C24 C25 C34 -171.8(13)
C24 C25 C26 C27 -3.7(18)
C34 C25 C26 C27 170.3(12)
C23 N22 C27 C26 7.1(16)
Ir1 N22 C27 C26 -164.8(9)
C25 C26 C27 N22 -1.1(18)
C24 C23 C28 C33 15(2)
N22 C23 C28 C33 -170.0(13)
C24 C23 C28 C29 -166.5(13)
N22 C23 C28 C29 8.2(16)
C33 C28 C29 C30 -2(2)
C23 C28 C29 C30 179.7(11)
C33 C28 C29 Ir1 176.1(12)
C23 C28 C29 Ir1 -2.1(15)
C28 C29 C30 C31 0(2)
Ir1 C29 C30 C31 -177.5(13)
C29 C30 C31 C32 3(3)
C30 C31 C32 C33 -4(3)
C31 C32 C33 C28 2(3)
C29 C28 C33 C32 1(3)
C23 C28 C33 C32 179.0(17)
C26 C25 C34 C39 -74.9(18)
C24 C25 C34 C39 98.9(16)
C26 C25 C34 C35 103.9(17)
C24 C25 C34 C35 -82.4(18)
C39 C34 C35 C36 1(2)
C25 C34 C35 C36 -178.1(15)
C39 C34 C35 C40 -174.7(19)
C25 C34 C35 C40 7(3)
C34 C35 C36 C37 4(3)
C40 C35 C36 C37 178(2)
C35 C36 C37 C38 -6(3)
C35 C36 C37 C41 176.1(17)
C36 C37 C38 C39 6(2)
C41 C37 C38 C39 -177.2(15)
C37 C38 C39 C34 -2(2)
C37 C38 C39 C42 177.3(15)
C35 C34 C39 C38 -2(2)
C25 C34 C39 C38 177.2(12)
C35 C34 C39 C42 179.4(15)
C25 C34 C39 C42 -2(2)
C48 N43 C44 C45 2.0(17)
Ir1 N43 C44 C45 -176.8(9)
C48 N43 C44 C56 -177.9(10)
Ir1 N43 C44 C56 3.4(13)
N43 C44 C45 C46 -1.0(18)
C56 C44 C45 C46 178.8(11)
C44 C45 C46 C47 -0.9(19)
C44 C45 C46 C49 175.6(11)
C45 C46 C47 C48 2(2)
C49 C46 C47 C48 -174.4(12)
C46 C47 C48 N43 -1(2)
C44 N43 C48 C47 -1.1(18)
Ir1 N43 C48 C47 177.5(10)
C47 C46 C49 C50 -160.5(13)
C45 C46 C49 C50 23.3(19)
C47 C46 C49 C54 25.5(19)
C45 C46 C49 C54 -150.7(12)
C54 C49 C50 C51 -0.8(18)
C46 C49 C50 C51 -174.9(11)
C53 N52 C51 C50 -2.6(18)
Zn1 N52 C51 C50 165.3(9)
C49 C50 C51 N52 3(2)
C51 N52 C53 C54 0.9(19)
Zn1 N52 C53 C54 -167.0(10)
N52 C53 C54 C49 0.7(19)
C50 C49 C54 C53 -0.7(18)
C46 C49 C54 C53 173.7(11)
C60 N55 C56 C57 1.2(16)
Ir1 N55 C56 C57 -179.8(9)
C60 N55 C56 C44 -178.4(10)
Ir1 N55 C56 C44 0.6(13)
N43 C44 C56 N55 -2.7(15)
C45 C44 C56 N55 177.5(10)
N43 C44 C56 C57 177.7(11)
C45 C44 C56 C57 -2.1(18)
N55 C56 C57 C58 -2.1(18)
C44 C56 C57 C58 177.5(12)
C56 C57 C58 C59 1.0(19)
C56 C57 C58 C61 -178.9(11)
C57 C58 C59 C60 0.8(19)
C61 C58 C59 C60 -179.3(12)
C56 N55 C60 C59 0.6(18)
Ir1 N55 C60 C59 -178.3(9)
C58 C59 C60 N55 -2(2)
C59 C58 C61 C62A 36(3)
C57 C58 C61 C62A -145(3)
C59 C58 C61 C62 -32(2)
C57 C58 C61 C62 147.9(18)
C59 C58 C61 C66 141.6(17)
C57 C58 C61 C66 -39(2)
C59 C58 C61 C66A -128(2)
C57 C58 C61 C66A 52(2)
C66 C61 C62 C63 15(3)
C58 C61 C62 C63 -172(2)
C65 N64 C63 C62 -6(4)
Zn2 N64 C63 C62 177(2)
C61 C62 C63 N64 -7(4)
C63 N64 C65 C66 10(3)
Zn2 N64 C65 C66 -171.9(18)
N64 C65 C66 C61 -3(4)
C62 C61 C66 C65 -10(3)
C58 C61 C66 C65 176.5(19)
C58 C61 C62A C63A -172(3)
C66A C61 C62A C63A -8(5)
C65A N64 C63A C62A 29(6)
Zn2 N64 C63A C62A 179(3)
C61 C62A C63A N64 -14(7)
C63A N64 C65A C66A -21(5)
Zn2 N64 C65A C66A -177(3)
N64 C65A C66A C61 1(6)
C62A C61 C66A C65A 13(5)
C58 C61 C66A C65A 179(3)
C71 N67 C68 C72 -178.9(11)
Zn1 N67 C68 C72 9.6(17)
C71 N67 C68 C69 -0.9(13)
Zn1 N67 C68 C69 -172.4(8)
C72 C68 C69 C70 177.3(12)
N67 C68 C69 C70 -0.7(14)
C68 C69 C70 C71 2.0(14)
C68 N67 C71 C90 178.6(11)
Zn1 N67 C71 C90 -10.0(15)
C68 N67 C71 C70 2.1(12)
Zn1 N67 C71 C70 173.6(7)
C69 C70 C71 N67 -2.6(13)
C69 C70 C71 C90 -178.9(12)
N67 C68 C72 C73 2(2)
C69 C68 C72 C73 -175.5(13)
N67 C68 C72 C91 -173.9(12)
C69 C68 C72 C91 8(2)
C75 N74 C73 C72 -176.0(12)
Zn1 N74 C73 C72 -11.1(18)
C75 N74 C73 C77 1.3(14)
Zn1 N74 C73 C77 166.3(9)
C68 C72 C73 N74 -2(2)
C91 C72 C73 N74 174.7(12)
C68 C72 C73 C77 -178.6(13)
C91 C72 C73 C77 -2.3(19)
C73 N74 C75 C78 178.3(13)
Zn1 N74 C75 C78 12.6(18)
C73 N74 C75 C76 -0.6(14)
Zn1 N74 C75 C76 -166.2(9)
C78 C75 C76 C77 -179.3(14)
N74 C75 C76 C77 -0.5(16)
C75 C76 C77 C73 1.2(16)
N74 C73 C77 C76 -1.7(17)
C72 C73 C77 C76 175.7(13)
N74 C75 C78 C79 0(2)
C76 C75 C78 C79 178.6(13)
N74 C75 C78 C97 -177.9(12)
C76 C75 C78 C97 1(2)
C75 C78 C79 N80 1(2)
C97 C78 C79 N80 178.7(11)
C75 C78 C79 C83 -180.0(14)
C97 C78 C79 C83 -2(2)
C81 N80 C79 C78 180.0(12)
Zn1 N80 C79 C78 -14.2(16)
C81 N80 C79 C83 0.6(13)
Zn1 N80 C79 C83 166.5(9)
C79 N80 C81 C84 179.4(12)
Zn1 N80 C81 C84 14.1(18)
C79 N80 C81 C82 -0.6(14)
Zn1 N80 C81 C82 -165.9(9)
N80 C81 C82 C83 0.3(17)
C84 C81 C82 C83 -179.7(13)
C81 C82 C83 C79 0.1(17)
C78 C79 C83 C82 -179.8(13)
N80 C79 C83 C82 -0.5(16)
N80 C81 C84 C85 -4(2)
C82 C81 C84 C85 175.9(13)
N80 C81 C84 C103 178.1(12)
C82 C81 C84 C103 -2(2)
C87 N86 C85 C84 176.7(12)
Zn1 N86 C85 C84 -9.0(17)
C87 N86 C85 C89 1.1(13)
Zn1 N86 C85 C89 175.3(9)
C81 C84 C85 N86 2(2)
C103 C84 C85 N86 179.5(12)
C81 C84 C85 C89 176.6(13)
C103 C84 C85 C89 -6(2)
C85 N86 C87 C90 -179.5(11)
Zn1 N86 C87 C90 6.3(17)
C85 N86 C87 C88 -0.1(13)
Zn1 N86 C87 C88 -174.3(8)
C90 C87 C88 C89 178.4(13)
N86 C87 C88 C89 -1.0(16)
C87 C88 C89 C85 1.6(16)
N86 C85 C89 C88 -1.7(16)
C84 C85 C89 C88 -177.5(13)
N86 C87 C90 C71 0.8(19)
C88 C87 C90 C71 -178.5(12)
N86 C87 C90 C109 179.7(11)
C88 C87 C90 C109 0.4(18)
N67 C71 C90 C87 1.2(19)
C70 C71 C90 C87 177.0(12)
N67 C71 C90 C109 -177.8(10)
C70 C71 C90 C109 -1.9(17)
C68 C72 C91 C96 -103.6(17)
C73 C72 C91 C96 79.9(18)
C68 C72 C91 C92 80(2)
C73 C72 C91 C92 -97(2)
C96 C91 C92 C93 -2(4)
C72 C91 C92 C93 175(2)
C91 C92 C93 C94 -1(4)
C92 C93 C94 C95 6(4)
C93 C94 C95 C96 -7(4)
C92 C91 C96 C95 1(3)
C72 C91 C96 C95 -176.0(14)
C94 C95 C96 C91 4(3)
C79 C78 C97 C98 86(2)
C75 C78 C97 C98 -96(2)
C79 C78 C97 C102 -93.3(17)
C75 C78 C97 C102 84.8(18)
C102 C97 C98 C99 -4(3)
C78 C97 C98 C99 177(2)
C97 C98 C99 C100 1(4)
C98 C99 C100 C101 2(4)
C99 C100 C101 C102 -3(3)
C98 C97 C102 C101 4(3)
C78 C97 C102 C101 -176.8(16)
C100 C101 C102 C97 -1(3)
C85 C84 C103 C104 118.2(17)
C81 C84 C103 C104 -63.8(19)
C85 C84 C103 C108 -64(2)
C81 C84 C103 C108 113.6(18)
C108 C103 C104 C105 0(3)
C84 C103 C104 C105 177.7(17)
C103 C104 C105 C106 -2(3)
C104 C105 C106 C107 3(4)
C105 C106 C107 C108 -3(4)
C104 C103 C108 C107 0(3)
C84 C103 C108 C107 -177.5(17)
C106 C107 C108 C103 1(3)
C87 C90 C109 C110 115.4(16)
C71 C90 C109 C110 -65.6(17)
C87 C90 C109 C114 -62.7(16)
C71 C90 C109 C114 116.3(14)
C114 C109 C110 C111 0(2)
C90 C109 C110 C111 -177.6(14)
C109 C110 C111 C112 1(3)
C110 C111 C112 C113 -3(3)
C111 C112 C113 C114 2(3)
C112 C113 C114 C109 0(3)
C110 C109 C114 C113 -1(2)
C90 C109 C114 C113 177.1(14)
C119 N115 C116 C138 -177.1(11)
Zn2 N115 C116 C138 16.2(17)
C119 N115 C116 C117 0.3(13)
Zn2 N115 C116 C117 -166.4(8)
N115 C116 C117 C118 1.1(15)
C138 C116 C117 C118 178.6(12)
C116 C117 C118 C119 -2.0(15)
C116 N115 C119 C120 179.4(12)
Zn2 N115 C119 C120 -14.0(18)
C116 N115 C119 C118 -1.6(13)
Zn2 N115 C119 C118 165.0(9)
C117 C118 C119 N115 2.3(15)
C117 C118 C119 C120 -178.7(12)
N115 C119 C120 C121 6(2)
C118 C119 C120 C121 -172.7(13)
N115 C119 C120 C139 -173.0(12)
C118 C119 C120 C139 8.1(19)
C123 N122 C121 C120 174.9(13)
Zn2 N122 C121 C120 2.5(19)
C123 N122 C121 C125 -0.3(15)
Zn2 N122 C121 C125 -172.8(10)
C119 C120 C121 N122 0(2)
C139 C120 C121 N122 179.1(12)
C119 C120 C121 C125 174.6(13)
C139 C120 C121 C125 -6(2)
C121 N122 C123 C126 177.4(15)
Zn2 N122 C123 C126 -10(2)
C121 N122 C123 C124 0.0(16)
Zn2 N122 C123 C124 172.6(11)
C126 C123 C124 C125 -177.0(17)
N122 C123 C124 C125 0.3(19)
C123 C124 C125 C121 -0.5(19)
N122 C121 C125 C124 0.5(17)
C120 C121 C125 C124 -174.7(14)
C124 C123 C126 C127 173.6(17)
N122 C123 C126 C127 -3(3)
C124 C123 C126 C145 -10(3)
N122 C123 C126 C145 173.5(15)
C129 N128 C127 C126 -178.7(16)
Zn2 N128 C127 C126 16(2)
C129 N128 C127 C131 3.0(17)
Zn2 N128 C127 C131 -162.4(11)
C123 C126 C127 N128 0(3)
C145 C126 C127 N128 -176.5(16)
C123 C126 C127 C131 178.4(18)
C145 C126 C127 C131 1(3)
C127 N128 C129 C132 -179.9(15)
Zn2 N128 C129 C132 -15(2)
C127 N128 C129 C130 -2.7(17)
Zn2 N128 C129 C130 162.6(11)
N128 C129 C130 C131 1(2)
C132 C129 C130 C131 178.6(17)
C129 C130 C131 C127 1(2)
N128 C127 C131 C130 -2(2)
C126 C127 C131 C130 179.4(17)
N128 C129 C132 C133 6(2)
C130 C129 C132 C133 -170.8(15)
N128 C129 C132 C151 -179.2(14)
C130 C129 C132 C151 4(2)
C135 N134 C133 C137 -1.4(16)
Zn2 N134 C133 C137 -179.6(10)
C135 N134 C133 C132 178.5(13)
Zn2 N134 C133 C132 0(2)
C129 C132 C133 N134 1(2)
C151 C132 C133 N134 -173.4(13)
C129 C132 C133 C137 -178.8(15)
C151 C132 C133 C137 7(2)
C133 N134 C135 C138 -179.5(12)
Zn2 N134 C135 C138 -1.4(18)
C133 N134 C135 C136 1.3(14)
Zn2 N134 C135 C136 179.4(9)
N134 C135 C136 C137 -0.7(16)
C138 C135 C136 C137 -179.9(12)
C135 C136 C137 C133 -0.2(16)
N134 C133 C137 C136 1.0(17)
C132 C133 C137 C136 -178.9(13)
N115 C116 C138 C135 1.4(19)
C117 C116 C138 C135 -175.7(12)
N115 C116 C138 C157 179.1(11)
C117 C116 C138 C157 2.0(18)
N134 C135 C138 C116 -9.3(19)
C136 C135 C138 C116 169.8(12)
N134 C135 C138 C157 173.0(11)
C136 C135 C138 C157 -7.9(18)
C119 C120 C139 C144 -101.8(18)
C121 C120 C139 C144 79(2)
C119 C120 C139 C140 72.7(18)
C121 C120 C139 C140 -106.5(16)
C144 C139 C140 C141 4(3)
C120 C139 C140 C141 -170.9(15)
C139 C140 C141 C142 -3(3)
C140 C141 C142 C143 0(3)
C141 C142 C143 C144 3(3)
C140 C139 C144 C143 -1(3)
C120 C139 C144 C143 173.0(17)
C142 C143 C144 C139 -2(3)
C123 C126 C145 C150 120.2(19)
C127 C126 C145 C150 -63(2)
C123 C126 C145 C146 -62(2)
C127 C126 C145 C146 115.6(19)
C150 C145 C146 C147 1(3)
C126 C145 C146 C147 -176.9(16)
C145 C146 C147 C148 1(3)
C146 C147 C148 C149 -5(3)
C147 C148 C149 C150 6(3)
C146 C145 C150 C149 0(3)
C126 C145 C150 C149 178.0(17)
C148 C149 C150 C145 -4(3)
C129 C132 C151 C152 -106.9(15)
C133 C132 C151 C152 68.2(15)
C129 C132 C151 C156 72.8(15)
C133 C132 C151 C156 -112.2(13)
C156 C151 C152 C153 0.0
C132 C151 C152 C153 179.6(12)
C151 C152 C153 C154 0.0
C152 C153 C154 C155 0.0
C153 C154 C155 C156 0.0
C154 C155 C156 C151 0.0
C152 C151 C156 C155 0.0
C132 C151 C156 C155 -179.6(12)
C116 C138 C157 C162 -56.3(18)
C135 C138 C157 C162 121.5(14)
C116 C138 C157 C158 120.1(14)
C135 C138 C157 C158 -62.0(17)
C162 C157 C158 C159 -3(2)
C138 C157 C158 C159 -179.6(14)
C157 C158 C159 C160 2(3)
C158 C159 C160 C161 1(3)
C159 C160 C161 C162 -2(3)
C158 C157 C162 C161 2(2)
C138 C157 C162 C161 178.8(14)
C160 C161 C162 C157 0(2)
